data_7135472
loop_
_publ_author_name
'Wang, Yan-Fang'
'Cai, Youlie'
'Du, Zhenglin'
'Xiao, Ding'
'Wang, Mengbin'
'Liu, Ming'
'Li, Guangfeng'

_publ_section_title
;
 Rigid arc-shaped ligands for the fabrication of dative B-N-bonded
 crystalline porous polymers.
;
_journal_issue 10
_journal_name_full 'Chemical communications (Cambridge, England)'
_journal_page_first 3313
_journal_page_last 3316
_journal_paper_doi 10.1039/d5cc07001e
_journal_volume 62
_journal_year 2026
_chemical_formula_moiety 'C65 H46 B2 N2 O7, 5(C8 H10)'
_chemical_formula_sum 'C105 H96 B2 N2 O7'
_chemical_formula_weight 1519.45
_space_group_crystal_system monoclinic
_space_group_IT_number 14
_space_group_name_Hall '-P 2ybc'
_space_group_name_H-M_alt 'P 1 21/c 1'
_atom_sites_solution_hydrogens geom
_atom_sites_solution_primary dual
_audit_creation_date 2025-09-25
_audit_creation_method
;
Olex2 1.3
(compiled 2020.11.12 svn.r5f609507 for OlexSys, GUI svn.r6408)
;
_audit_update_record
;
2025-12-02 deposited with the CCDC.	2026-01-06 downloaded from the CCDC.
;
_cell_angle_alpha 90
_cell_angle_beta 94.5440(10)
_cell_angle_gamma 90
_cell_formula_units_Z 4
_cell_length_a 43.8807(6)
_cell_length_b 24.9175(7)
_cell_length_c 8.31490(10)
_cell_measurement_reflns_used 27574
_cell_measurement_temperature 200.00(10)
_cell_measurement_theta_max 76.3500
_cell_measurement_theta_min 2.0010
_cell_volume 9062.9(3)
_computing_cell_refinement 'CrysAlisPro 1.171.43.144a (Rigaku OD, 2024)'
_computing_data_collection 'CrysAlisPro 1.171.43.144a (Rigaku OD, 2024)'
_computing_data_reduction 'CrysAlisPro 1.171.43.144a (Rigaku OD, 2024)'
_computing_molecular_graphics 'Olex2 1.3 (Dolomanov et al., 2009)'
_computing_publication_material 'Olex2 1.3 (Dolomanov et al., 2009)'
_computing_structure_refinement 'SHELXL 2018/3 (Sheldrick, 2015)'
_computing_structure_solution 'SHELXT 2018/2 (Sheldrick, 2018)'
_diffrn_ambient_environment N~2~
_diffrn_ambient_temperature 200.00(10)
_diffrn_detector 'Hybrid Pixel Array Detector'
_diffrn_detector_area_resol_mean 10.0000
_diffrn_detector_type HyPix
_diffrn_measured_fraction_theta_full 0.970
_diffrn_measured_fraction_theta_max 0.969
_diffrn_measurement_details
;
List of Runs (angles in degrees, time in seconds):

  # Type    Start    End  Width  t~exp~   \w     \q     \k     \f   Frames
#--------------------------------------------------------------------------
  1  \w   -117.00 -63.80   0.38    0.04    --  -45.90-140.00  14.00  140
  2  \w    -96.00 -17.34   0.38    0.04    --  -45.90 131.00-100.00  207
  3  \w   -102.00 -22.20   0.38    0.04    --  -45.90 140.00  73.00  210
  4  \w   -116.00 -70.78   0.38    0.04    --  -45.90-131.00-171.00  119
  5  \w     27.00 100.72   0.38    0.04    --   45.90-140.00  14.00  194
  6  \w   -122.00 -30.80   0.38    3.00    -- -103.00 140.00  73.00  240
  7  \w   -173.00 -99.66   0.38    3.00    -- -103.00-140.00  14.00  193
  8  \w     77.00 111.20   0.38    3.00    --  109.25-131.00-171.00   90
  9  \w     72.00  99.36   0.38    3.00    --  109.25 140.00  73.00   72
 10  \w     77.00 150.34   0.38    3.00    --  109.25 131.00-100.00  193
 11  \w     37.00 113.00   0.38    3.00    --  109.25-140.00  14.00  200
 12  \w   -112.00 -24.98   0.38    0.04    --  -45.90 -77.00 -90.00  229
 13  \w     31.00  84.20   0.38    0.04    --   45.90  57.00 -60.00  140
 14  \w     90.00 116.22   0.38    0.04    --   45.90  57.00 -60.00   69
 15  \w   -121.00 -91.36   0.38    3.00    -- -103.00 -46.00  80.01   78
 16  \w    -58.12 -30.00   0.38    3.00    -- -103.00  61.00 -60.00   74
 17  \w   -120.00 -70.98   0.38    3.00    -- -103.00 136.00-172.43  129
 18  \w   -122.00 -67.66   0.38    3.00    -- -103.00 140.00 146.60  143
 19  \w   -125.00 -56.98   0.38    3.00    -- -103.00 145.00-148.51  179
 20  \w   -173.00 -91.68   0.38    3.00    -- -103.00 -15.00   0.00  214
 21  \w   -107.00 -33.66   0.38    3.00    -- -103.00 109.00 151.02  193
 22  \w   -174.00-136.00   0.38    3.00    -- -103.00 -73.00 102.29  100
;
_diffrn_measurement_device 'four-circle diffractometer'
_diffrn_measurement_device_type 'XtaLAB Synergy R, DW system, HyPix'
_diffrn_measurement_method '\w scans'
_diffrn_orient_matrix_type 'CrysAlisPro convention (1999,Acta A55,543-557)'
_diffrn_orient_matrix_UB_11 -0.0136640000
_diffrn_orient_matrix_UB_12 -0.0450356000
_diffrn_orient_matrix_UB_13 0.0987128000
_diffrn_orient_matrix_UB_21 0.0132350000
_diffrn_orient_matrix_UB_22 -0.0423280000
_diffrn_orient_matrix_UB_23 -0.1103482000
_diffrn_orient_matrix_UB_31 0.0296170000
_diffrn_orient_matrix_UB_32 -0.0020637000
_diffrn_orient_matrix_UB_33 0.1123061000
_diffrn_radiation_monochromator mirror
_diffrn_radiation_probe x-ray
_diffrn_radiation_type 'Cu K\a'
_diffrn_radiation_wavelength 1.54184
_diffrn_reflns_av_R_equivalents 0.0989
_diffrn_reflns_av_unetI/netI 0.0709
_diffrn_reflns_Laue_measured_fraction_full 0.970
_diffrn_reflns_Laue_measured_fraction_max 0.969
_diffrn_reflns_limit_h_max 52
_diffrn_reflns_limit_h_min -49
_diffrn_reflns_limit_k_max 30
_diffrn_reflns_limit_k_min -22
_diffrn_reflns_limit_l_max 10
_diffrn_reflns_limit_l_min -9
_diffrn_reflns_number 71930
_diffrn_reflns_point_group_measured_fraction_full 0.970
_diffrn_reflns_point_group_measured_fraction_max 0.969
_diffrn_reflns_theta_full 67.684
_diffrn_reflns_theta_max 68.249
_diffrn_reflns_theta_min 2.020
_diffrn_source 'Rotating-anode X-ray tube'
_diffrn_source_type 'Rigaku (Cu) X-ray Source'
_exptl_absorpt_coefficient_mu 0.532
_exptl_absorpt_correction_T_max 1.00000
_exptl_absorpt_correction_T_min 0.81045
_exptl_absorpt_correction_type multi-scan
_exptl_absorpt_process_details
;
CrysAlisPro 1.171.43.144a (Rigaku Oxford Diffraction, 2024)
Empirical absorption correction using spherical harmonics,
implemented in SCALE3 ABSPACK scaling algorithm.
;
_exptl_crystal_colour yellow
_exptl_crystal_colour_primary yellow
_exptl_crystal_density_diffrn 1.114
_exptl_crystal_description plate
_exptl_crystal_F_000 3224
_exptl_crystal_size_max 0.2
_exptl_crystal_size_mid 0.2
_exptl_crystal_size_min 0.1
_refine_diff_density_max 0.211
_refine_diff_density_min -0.200
_refine_diff_density_rms 0.049
_refine_ls_extinction_method none
_refine_ls_goodness_of_fit_ref 1.078
_refine_ls_hydrogen_treatment constr
_refine_ls_matrix_type full
_refine_ls_number_parameters 1133
_refine_ls_number_reflns 16040
_refine_ls_number_restraints 334
_refine_ls_restrained_S_all 1.071
_refine_ls_R_factor_all 0.0920
_refine_ls_R_factor_gt 0.0662
_refine_ls_shift/su_max 0.001
_refine_ls_shift/su_mean 0.000
_refine_ls_structure_factor_coef Fsqd
_refine_ls_weighting_details 'w=1/[\s^2^(Fo^2^)+(0.0859P)^2^+2.0546P] where P=(Fo^2^+2Fc^2^)/3'
_refine_ls_weighting_scheme calc
_refine_ls_wR_factor_gt 0.1699
_refine_ls_wR_factor_ref 0.1838
_reflns_Friedel_coverage 0.000
_reflns_number_gt 11696
_reflns_number_total 16040
_reflns_threshold_expression 'I > 2\s(I)'
_cod_data_source_file d5cc07001e2.cif
_cod_data_source_block exp_435_auto
_cod_database_code 7135472
_shelx_shelxl_version_number 2018/3
_chemical_oxdiff_usercomment CHNOB
_shelx_space_group_comment
;
The symmetry employed for this shelxl refinement is uniquely defined
by the following loop, which should always be used as a source of
symmetry information in preference to the above space-group names.
They are only intended as comments.
;
_shelx_estimated_absorpt_t_max 0.949
_shelx_estimated_absorpt_t_min 0.901
_reflns_odcompleteness_completeness 97.07
_reflns_odcompleteness_iscentric 1
_reflns_odcompleteness_theta 68.13
_olex2_refinement_description
;
1. Fixed Uiso
 At 1.2 times of:
  All C(H) groups
 At 1.5 times of:
  All C(H,H,H) groups
2. Restrained distances
 C2-C3
 1.51 with sigma of 0.02
 C3-C4 = C3-C8 = C5-C6
 1.39 with sigma of 0.02
 C4-C5 = C6-C7 = C7-C8
 1.38 with sigma of 0.02
 C3-C5
 2.42 with sigma of 0.04
 C4-C6
 2.39 with sigma of 0.04
 C3-C7
 2.41 with sigma of 0.04
 C5-C7 = C6-C8
 2.4 with sigma of 0.04
 C2-C4 = C2-C8
 2.52 with sigma of 0.04
 C3-C4 \\sim C4-C5 \\sim C5-C6 \\sim C6-C7 \\sim C7-C8 \\sim C8-C3
 with sigma of 0.02
 C3-C7 \\sim C3-C5 \\sim C8-C6 \\sim C4-C8 \\sim C5-C7 \\sim C4-C6
 with sigma of 0.04
 C2-C8 \\sim C2-C4
 with sigma of 0.04
3. Restrained planarity
 C2, C3, C4, C5, C6, C7, C8
 with sigma of 0.1
4. Uiso/Uaniso restraints and constraints
C2 \\sim C3 \\sim C4 \\sim C5 \\sim C6 \\sim C7 \\sim C8: within 2A with sigma
of 0.04 and sigma for terminal atoms of 0.08 within 2A
C8A \\sim C2 \\sim C3 \\sim C4 \\sim C5 \\sim C6 \\sim C7 \\sim C8 \\sim C1
\\sim C2A \\sim C3A \\sim C4A \\sim C5A \\sim C6A \\sim C7A \\sim C1A: within
2A with sigma of 0.04 and sigma for terminal atoms of 0.08 within 2A
Uanis(C1) \\sim Ueq: with sigma of 0.001 and sigma for terminal atoms of 0.002
5. Rigid body (RIGU) restrains
 C2, C3, C4, C5, C6, C7, C8
 with sigma for 1-2 distances of 0.004 and sigma for 1-3 distances of 0.004
6. Others
 Sof(C2A)=Sof(H2AA)=Sof(H2AB)=Sof(H2AC)=Sof(C3A)=Sof(C4A)=Sof(H4A)=Sof(C5A)=
 Sof(H5A)=Sof(C6A)=Sof(C7A)=Sof(H7A)=Sof(C8A)=Sof(H8A)=Sof(C1A)=Sof(H1AA)=
 Sof(H1AB)=Sof(H1AC)=1-FVAR(1)
 Sof(C2)=Sof(H2A)=Sof(H2B)=Sof(H2C)=Sof(C3)=Sof(C4)=Sof(H4)=Sof(C5)=Sof(H5)=
 Sof(C6)=Sof(C7)=Sof(H7)=Sof(C8)=Sof(H8)=Sof(C1)=Sof(H1A)=Sof(H1B)=Sof(H1C)=
 FVAR(1)
7.a Aromatic/amide H refined with riding coordinates:
 C00R(H00R), C00U(H00U), C00X(H00X), C00Z(H00Z), C011(H011), C012(H012),
 C013(H013), C016(H016), C017(H017), C018(H018), C019(H019), C01A(H01A),
 C01B(H01B), C01C(H01C), C01D(H01D), C01E(H01E), C01F(H01F), C01G(H01G),
 C01H(H01H), C01I(H01I), C01J(H01J), C01K(H01K), C01L(H01L), C01M(H01M),
 C01N(H01N), C01O(H01O), C01P(H01P), C01S(H01T), C01T(H01U), C01U(H01X),
 C01V(H01V), C01W(H01W), C01X(H01Z), C01Y(H01Y), C020(H020), C021(H021),
 C022(H022), C023(H023), C025(H025), C027(H027), C028(H028), C02C(H02H),
 C02E(H02G), C02F(H02T), C02G(H02U), C02H(H02V), C02K(H02W), C02L(H02O),
 C02M(H02P), C02P(H02), C02S(H1), C02U(H2), C033(H033), C4(H4), C5(H5), C7(H7),
 C8(H8), C4A(H4A), C5A(H5A), C7A(H7A), C8A(H8A)
7.b Idealised Me refined as rotating group:
 C01R(H01Q,H01R,H01S), C024(H02A,H02B,H02C), C029(H02D,H02E,H02F), C02N(H02I,
 H02J,H02K), C02R(H02X,H02Y,H), C02X(H02Z,HA,HB), C02Y(H02L,H02M,H02N),
 C02Z(H02Q,H02R,H02S), C030(H03D,H03E,H03F), C032(H03A,H03B,H03C), C035(H03G,
 H03H,H03I), C2(H2A,H2B,H2C), C1(H1A,H1B,H1C), C2A(H2AA,H2AB,H2AC), C1A(H1AA,
 H1AB,H1AC)
;
_smtbx_masks_void_probe_radius 1.2
_smtbx_masks_void_truncation_radius 1.2
_olex2_submission_special_instructions 'No special instructions were received'
_oxdiff_exptl_absorpt_empirical_details
;
Empirical correction (ABSPACK) includes:
- Absorption correction using spherical harmonics
- Frame scaling
;
_oxdiff_exptl_absorpt_empirical_full_max 1.565
_oxdiff_exptl_absorpt_empirical_full_min 0.603

loop_
_space_group_symop_operation_xyz
'x, y, z'
'-x, y+1/2, -z+1/2'
'-x, -y, -z'
'x, -y-1/2, z-1/2'

loop_
_atom_site_label
_atom_site_type_symbol
_atom_site_fract_x
_atom_site_fract_y
_atom_site_fract_z
_atom_site_U_iso_or_equiv
_atom_site_adp_type
_atom_site_occupancy
_atom_site_site_symmetry_order
_atom_site_calc_flag
_atom_site_refinement_flags_posn
_atom_site_refinement_flags_adp
_atom_site_refinement_flags_occupancy
_atom_site_disorder_assembly
_atom_site_disorder_group
O001 O 0.51908(3) 0.37058(7) 0.2624(2) 0.0365(4) Uani 1 1 d . . . . .
O002 O 0.49649(3) 0.43299(7) 0.07586(19) 0.0352(3) Uani 1 1 d . . . . .
O003 O 0.99616(3) 0.43310(7) 0.5758(2) 0.0366(4) Uani 1 1 d . . . . .
O004 O 0.96814(3) 0.37865(7) 0.7430(2) 0.0381(4) Uani 1 1 d . . . . .
O005 O 0.75881(3) 0.71019(7) -0.1144(2) 0.0389(4) Uani 1 1 d . . . . .
O006 O 0.81066(3) 0.66803(7) 0.0580(2) 0.0419(4) Uani 1 1 d . . . . .
O007 O 0.70238(3) 0.65997(8) -0.0946(2) 0.0460(4) Uani 1 1 d . . . . .
N008 N 0.94411(4) 0.46333(8) 0.6316(2) 0.0336(4) Uani 1 1 d . . . . .
N009 N 0.55088(3) 0.44768(8) 0.1829(2) 0.0319(4) Uani 1 1 d . . . . .
C00A C 0.50726(4) 0.46583(10) 0.3710(3) 0.0329(5) Uani 1 1 d . . . . .
C00B C 0.98893(4) 0.46875(10) 0.8631(3) 0.0353(5) Uani 1 1 d . . . . .
C00C C 0.50767(5) 0.34511(10) 0.1239(3) 0.0368(5) Uani 1 1 d . . . . .
C00D C 0.78215(4) 0.64565(10) 0.0716(3) 0.0335(5) Uani 1 1 d . . . . .
C00E C 0.89096(4) 0.50950(11) 0.4896(3) 0.0363(5) Uani 1 1 d . . . . .
C00F C 0.66202(4) 0.48912(11) 0.0623(3) 0.0383(5) Uani 1 1 d . . . . .
C00G C 0.49390(4) 0.38212(10) 0.0156(3) 0.0366(5) Uani 1 1 d . . . . .
C00H C 0.72788(4) 0.64038(11) -0.0071(3) 0.0357(5) Uani 1 1 d . . . . .
C00I C 0.78035(4) 0.59975(10) 0.1639(3) 0.0351(5) Uani 1 1 d . . . . .
C00J C 0.69544(4) 0.56845(11) 0.1045(3) 0.0360(5) Uani 1 1 d . . . . .
C00K C 0.86224(4) 0.53223(11) 0.4075(3) 0.0368(5) Uani 1 1 d . . . . .
C00L C 0.63867(4) 0.51683(11) 0.1352(3) 0.0363(5) Uani 1 1 d . . . . .
C00M C 0.80849(4) 0.57572(10) 0.2493(3) 0.0351(5) Uani 1 1 d . . . . .
C00N C 0.75617(4) 0.66674(10) -0.0155(3) 0.0347(5) Uani 1 1 d . . . . .
C00O C 0.99410(5) 0.38175(11) 0.5181(3) 0.0395(5) Uani 1 1 d . . . . .
C00P C 0.69100(4) 0.51591(11) 0.0463(3) 0.0382(5) Uani 1 1 d . . . . .
C00Q C 0.82563(4) 0.53839(11) 0.1691(3) 0.0367(5) Uani 1 1 d . . . . .
C00R C 0.57580(5) 0.42564(11) 0.2597(3) 0.0372(5) Uani 1 1 d . . . . .
H00R H 0.573636 0.395411 0.327508 0.045 Uiso 1 1 calc R U . . .
C00S C 0.84486(4) 0.56902(10) 0.4893(3) 0.0360(5) Uani 1 1 d . . . . .
C00T C 0.81722(4) 0.59049(10) 0.4095(3) 0.0354(5) Uani 1 1 d . . . . .
C00U C 0.55393(4) 0.48998(10) 0.0861(3) 0.0355(5) Uani 1 1 d . . . . .
H00U H 0.536188 0.504950 0.030429 0.043 Uiso 1 1 calc R U . . .
C00V C 0.97760(5) 0.34950(11) 0.6158(3) 0.0401(5) Uani 1 1 d . . . . .
C00W C 0.64351(4) 0.56830(11) 0.1979(3) 0.0377(5) Uani 1 1 d . . . . .
C00X C 0.94555(4) 0.50515(11) 0.5324(3) 0.0376(5) Uani 1 1 d . . . . .
H00X H 0.965044 0.518722 0.510776 0.045 Uiso 1 1 calc R U . . .
C00Y C 0.60820(4) 0.49081(11) 0.1471(3) 0.0361(5) Uani 1 1 d . . . . .
C00Z C 0.58205(4) 0.51247(11) 0.0650(3) 0.0384(5) Uani 1 1 d . . . . .
H00Z H 0.583619 0.542385 -0.004731 0.046 Uiso 1 1 calc R U . . .
C010 C 0.85302(4) 0.51617(11) 0.2493(3) 0.0376(5) Uani 1 1 d . . . . .
C011 C 0.75184(4) 0.57561(11) 0.1752(3) 0.0382(5) Uani 1 1 d . . . . .
H011 H 0.750342 0.544885 0.241778 0.046 Uiso 1 1 calc R U . . .
C012 C 1.00898(5) 0.51214(11) 0.8490(3) 0.0403(5) Uani 1 1 d . . . . .
H012 H 1.015402 0.521057 0.745828 0.048 Uiso 1 1 calc R U . . .
C013 C 0.51176(5) 0.44969(11) 0.5317(3) 0.0387(5) Uani 1 1 d . . . . .
H013 H 0.519924 0.415051 0.556002 0.046 Uiso 1 1 calc R U . . .
C014 C 0.72546(4) 0.59576(11) 0.0905(3) 0.0371(5) Uani 1 1 d . . . . .
C015 C 0.67243(4) 0.59501(11) 0.1832(3) 0.0373(5) Uani 1 1 d . . . . .
C016 C 0.98034(5) 0.45763(11) 1.0177(3) 0.0403(5) Uani 1 1 d . . . . .
H016 H 0.966812 0.428576 1.032265 0.048 Uiso 1 1 calc R U . . .
C017 C 0.91957(5) 0.52953(11) 0.4595(3) 0.0405(5) Uani 1 1 d . . . . .
H017 H 0.921290 0.559456 0.390003 0.049 Uiso 1 1 calc R U . . .
C018 C 0.60482(4) 0.44628(11) 0.2419(3) 0.0404(6) Uani 1 1 d . . . . .
H018 H 0.622287 0.429626 0.295150 0.048 Uiso 1 1 calc R U . . .
C019 C 0.79952(5) 0.62644(11) 0.4978(3) 0.0425(6) Uani 1 1 d . . . . .
H019 H 0.781085 0.640635 0.447224 0.051 Uiso 1 1 calc R U . . .
C01A C 0.50461(5) 0.48296(11) 0.6567(3) 0.0395(5) Uani 1 1 d . . . . .
H01A H 0.507917 0.470423 0.764565 0.047 Uiso 1 1 calc R U . . .
C01B C 0.89001(5) 0.46715(12) 0.5970(3) 0.0471(6) Uani 1 1 d . . . . .
H01B H 0.870849 0.453437 0.623637 0.057 Uiso 1 1 calc R U . . .
C01C C 0.47949(5) 0.36555(12) -0.1292(3) 0.0474(6) Uani 1 1 d . . . . .
H01C H 0.469777 0.390475 -0.202945 0.057 Uiso 1 1 calc R U . . .
C01D C 0.91667(5) 0.44479(12) 0.6653(3) 0.0447(6) Uani 1 1 d . . . . .
H01D H 0.915585 0.415542 0.737891 0.054 Uiso 1 1 calc R U . . .
C01E C 0.86998(5) 0.47774(13) 0.1640(3) 0.0488(6) Uani 1 1 d . . . . .
H01E H 0.888180 0.462801 0.214886 0.059 Uiso 1 1 calc R U . . .
C01F C 0.62139(5) 0.59574(12) 0.2856(3) 0.0461(6) Uani 1 1 d . . . . .
H01F H 0.602216 0.579069 0.297044 0.055 Uiso 1 1 calc R U . . .
C01G C 0.71395(5) 0.48690(12) -0.0305(3) 0.0462(6) Uani 1 1 d . . . . .
H01G H 0.732950 0.503919 -0.044133 0.055 Uiso 1 1 calc R U . . .
C01H C 0.65847(5) 0.43611(12) 0.0022(3) 0.0476(6) Uani 1 1 d . . . . .
H01H H 0.639509 0.418294 0.009967 0.057 Uiso 1 1 calc R U . . .
C01I C 0.80825(6) 0.64090(13) 0.6515(3) 0.0502(6) Uani 1 1 d . . . . .
H01I H 0.795665 0.663972 0.708624 0.060 Uiso 1 1 calc R U . . .
C01J C 0.85372(5) 0.58684(12) 0.6491(3) 0.0460(6) Uani 1 1 d . . . . .
H01J H 0.872305 0.574080 0.701961 0.055 Uiso 1 1 calc R U . . .
C01K C 0.50819(6) 0.29148(12) 0.0904(4) 0.0487(6) Uani 1 1 d . . . . .
H01K H 0.518039 0.266726 0.164290 0.058 Uiso 1 1 calc R U . . .
C01L C 0.81686(5) 0.52079(13) 0.0086(3) 0.0477(6) Uani 1 1 d . . . . .
H01L H 0.798970 0.535323 -0.046831 0.057 Uiso 1 1 calc R U . . .
C01M C 1.00684(6) 0.36099(13) 0.3853(3) 0.0523(7) Uani 1 1 d . . . . .
H01M H 1.017902 0.383150 0.317380 0.063 Uiso 1 1 calc R U . . .
C01N C 0.97341(7) 0.29569(12) 0.5847(4) 0.0516(6) Uani 1 1 d . . . . .
H01N H 0.961842 0.273817 0.650972 0.062 Uiso 1 1 calc R U . . .
C01O C 0.67699(5) 0.64664(12) 0.2519(3) 0.0462(6) Uani 1 1 d . . . . .
H01O H 0.695796 0.664644 0.241080 0.055 Uiso 1 1 calc R U . . .
C01P C 0.70954(5) 0.43620(14) -0.0842(4) 0.0551(7) Uani 1 1 d . . . . .
H01P H 0.725351 0.418073 -0.133978 0.066 Uiso 1 1 calc R U . . .
B01Q B 0.51624(5) 0.42786(11) 0.2277(3) 0.0335(5) Uani 1 1 d . . . . .
C01R C 0.74225(5) 0.75710(12) -0.0718(4) 0.0518(7) Uani 1 1 d . . . . .
H01Q H 0.744331 0.785118 -0.152913 0.078 Uiso 1 1 calc R U . . .
H01R H 0.750512 0.770155 0.033995 0.078 Uiso 1 1 calc R U . . .
H01S H 0.720595 0.748063 -0.067339 0.078 Uiso 1 1 calc R U . . .
C01S C 0.65511(6) 0.67118(13) 0.3332(4) 0.0546(7) Uani 1 1 d . . . . .
H01T H 0.658668 0.706030 0.377113 0.065 Uiso 1 1 calc R U . . .
C01T C 0.83631(6) 0.62149(13) 0.7274(3) 0.0512(7) Uani 1 1 d . . . . .
H01U H 0.842858 0.632907 0.833610 0.061 Uiso 1 1 calc R U . . .
C01U C 0.89533(6) 0.62201(14) 0.1064(4) 0.0556(7) Uani 1 1 d . . . . .
H01X H 0.879701 0.602418 0.046558 0.067 Uiso 1 1 calc R U . . .
C01V C 0.62690(6) 0.64458(14) 0.3525(4) 0.0559(7) Uani 1 1 d . . . . .
H01V H 0.611937 0.661181 0.412400 0.067 Uiso 1 1 calc R U . . .
C01W C 0.47972(7) 0.31099(15) -0.1630(4) 0.0613(8) Uani 1 1 d . . . . .
H01W H 0.470005 0.298488 -0.262132 0.074 Uiso 1 1 calc R U . . .
C01X C 0.61983(6) 0.63825(15) -0.1605(4) 0.0598(8) Uani 1 1 d . . . . .
H01Z H 0.637225 0.653110 -0.101324 0.072 Uiso 1 1 calc R U . . .
C01Y C 0.83333(7) 0.48410(15) -0.0660(4) 0.0595(8) Uani 1 1 d . . . . .
H01Y H 0.826703 0.472602 -0.171987 0.071 Uiso 1 1 calc R U . . .
C01Z C 0.92517(6) 0.61851(15) 0.0627(4) 0.0586(8) Uani 1 1 d . . . . .
C020 C 0.68137(6) 0.40989(14) -0.0664(4) 0.0557(7) Uani 1 1 d . . . . .
H020 H 0.678468 0.373935 -0.102422 0.067 Uiso 1 1 calc R U . . .
C021 C 0.88788(6) 0.65291(15) 0.2333(4) 0.0617(9) Uani 1 1 d . . . . .
H021 H 0.867215 0.654150 0.259656 0.074 Uiso 1 1 calc R U . . .
C022 C 0.49375(7) 0.27431(14) -0.0560(4) 0.0596(7) Uani 1 1 d . . . . .
H022 H 0.493527 0.237226 -0.082599 0.071 Uiso 1 1 calc R U . . .
C023 C 0.62198(7) 0.58864(16) -0.2283(4) 0.0617(8) Uani 1 1 d . . . . .
H023 H 0.640861 0.569841 -0.215977 0.074 Uiso 1 1 calc R U . . .
C024 C 0.81508(6) 0.72175(13) 0.1097(5) 0.0584(8) Uani 1 1 d . . . . .
H02A H 0.806223 0.746111 0.026052 0.088 Uiso 1 1 calc R U . . .
H02B H 0.837015 0.728959 0.129259 0.088 Uiso 1 1 calc R U . . .
H02C H 0.805068 0.727391 0.209577 0.088 Uiso 1 1 calc R U . . .
C025 C 0.98680(8) 0.27455(14) 0.4521(4) 0.0640(8) Uani 1 1 d . . . . .
H025 H 0.984774 0.237338 0.428714 0.077 Uiso 1 1 calc R U . . .
B026 B 0.97657(5) 0.43450(12) 0.7107(3) 0.0345(5) Uani 1 1 d . . . . .
C027 C 0.94696(6) 0.64735(16) 0.1542(4) 0.0653(9) Uani 1 1 d . . . . .
H027 H 0.967640 0.645450 0.128540 0.078 Uiso 1 1 calc R U . . .
C028 C 0.86049(7) 0.46248(15) 0.0124(4) 0.0600(8) Uani 1 1 d . . . . .
H028 H 0.872087 0.437057 -0.042087 0.072 Uiso 1 1 calc R U . . .
C029 C 0.70107(7) 0.6476(2) -0.2607(4) 0.0764(11) Uani 1 1 d . . . . .
H02D H 0.683319 0.665404 -0.316401 0.115 Uiso 1 1 calc R U . . .
H02E H 0.699205 0.608706 -0.275263 0.115 Uiso 1 1 calc R U . . .
H02F H 0.719774 0.660203 -0.305643 0.115 Uiso 1 1 calc R U . . .
C02A C 0.59299(8) 0.66734(17) -0.1759(5) 0.0753(10) Uani 1 1 d . . . . .
C02B C 0.58600(7) 0.34210(16) 0.6676(5) 0.0689(9) Uani 1 1 d . . . . .
C02C C 0.93976(7) 0.67879(16) 0.2816(5) 0.0692(9) Uani 1 1 d . . . . .
H02H H 0.955458 0.698292 0.341253 0.083 Uiso 1 1 calc R U . . .
C02D C 0.90971(8) 0.68249(17) 0.3246(5) 0.0708(9) Uani 1 1 d . . . . .
C02E C 1.00297(8) 0.30683(15) 0.3541(4) 0.0657(8) Uani 1 1 d . . . . .
H02G H 1.011618 0.291512 0.263466 0.079 Uiso 1 1 calc R U . . .
C02F C 0.57286(9) 0.31047(17) 0.5483(6) 0.0803(12) Uani 1 1 d . . . . .
H02T H 0.552269 0.299237 0.553416 0.096 Uiso 1 1 calc R U . . .
C02G C 0.61606(7) 0.35875(16) 0.6528(4) 0.0670(9) Uani 1 1 d . . . . .
H02U H 0.625753 0.381827 0.732187 0.080 Uiso 1 1 calc R U . . .
C02H C 0.63184(8) 0.34227(17) 0.5252(5) 0.0722(9) Uani 1 1 d . . . . .
H02V H 0.652456 0.353336 0.519890 0.087 Uiso 1 1 calc R U . . .
C02I C 0.59721(9) 0.56520(19) -0.3145(4) 0.0783(11) Uani 1 1 d . . . . .
C02J C 0.61834(11) 0.30979(16) 0.4037(5) 0.0795(10) Uani 1 1 d . . . . .
C02K C 0.58879(11) 0.29422(17) 0.4193(6) 0.0865(13) Uani 1 1 d . . . . .
H02W H 0.578907 0.271581 0.339379 0.104 Uiso 1 1 calc R U . . .
C02L C 0.56853(7) 0.6438(3) -0.2659(7) 0.0976(17) Uani 1 1 d . . . . .
H02O H 0.549782 0.662856 -0.281144 0.117 Uiso 1 1 calc R U . . .
C02M C 0.57054(9) 0.5945(3) -0.3325(5) 0.0950(17) Uani 1 1 d . . . . .
H02P H 0.553225 0.579822 -0.392785 0.114 Uiso 1 1 calc R U . . .
C02N C 0.93276(9) 0.5836(2) -0.0768(5) 0.0884(13) Uani 1 1 d . . . . .
H02I H 0.928854 0.603512 -0.177931 0.133 Uiso 1 1 calc R U . . .
H02J H 0.919995 0.551276 -0.079813 0.133 Uiso 1 1 calc R U . . .
H02K H 0.954363 0.573282 -0.063214 0.133 Uiso 1 1 calc R U . . .
C02O C 0.71748(11) 0.4743(3) 0.4887(6) 0.0958(15) Uani 1 1 d . . . . .
C02P C 0.77212(12) 0.4724(3) 0.5118(8) 0.121(3) Uani 1 1 d . . . . .
H02 H 0.790843 0.486993 0.557779 0.146 Uiso 1 1 calc R U . . .
C02R C 0.56917(10) 0.3594(2) 0.8086(6) 0.0984(14) Uani 1 1 d . . . . .
H02X H 0.567095 0.398542 0.807905 0.148 Uiso 1 1 calc R U . . .
H02Y H 0.580577 0.348027 0.908920 0.148 Uiso 1 1 calc R U . . .
H H 0.548836 0.342888 0.801192 0.148 Uiso 1 1 calc R U . . .
C02S C 0.71793(11) 0.4339(3) 0.3833(7) 0.1069(17) Uani 1 1 d . . . . .
H1 H 0.698960 0.420432 0.337268 0.128 Uiso 1 1 calc R U . . .
C02U C 0.74500(13) 0.4938(3) 0.5524(6) 0.1080(18) Uani 1 1 d . . . . .
H2 H 0.745300 0.522879 0.626517 0.130 Uiso 1 1 calc R U . . .
C02V C 0.77262(12) 0.4298(3) 0.4045(10) 0.124(2) Uani 1 1 d . . . . .
C02X C 0.63523(18) 0.2936(3) 0.2608(8) 0.130(2) Uani 1 1 d . . . . .
H02Z H 0.626326 0.312011 0.164032 0.195 Uiso 1 1 calc R U . . .
HA H 0.633552 0.254698 0.245152 0.195 Uiso 1 1 calc R U . . .
HB H 0.656820 0.303544 0.280049 0.195 Uiso 1 1 calc R U . . .
C02Y C 0.90179(15) 0.7164(3) 0.4650(8) 0.1217(19) Uani 1 1 d . . . . .
H02L H 0.899195 0.753760 0.430213 0.183 Uiso 1 1 calc R U . . .
H02M H 0.918299 0.714069 0.551312 0.183 Uiso 1 1 calc R U . . .
H02N H 0.882730 0.703299 0.505021 0.183 Uiso 1 1 calc R U . . .
C02Z C 0.59025(17) 0.7212(2) -0.0955(11) 0.146(3) Uani 1 1 d . . . . .
H02Q H 0.606296 0.724738 -0.007274 0.219 Uiso 1 1 calc R U . . .
H02R H 0.570161 0.724119 -0.052430 0.219 Uiso 1 1 calc R U . . .
H02S H 0.592493 0.749796 -0.174698 0.219 Uiso 1 1 calc R U . . .
C030 C 0.68744(13) 0.4981(3) 0.5323(7) 0.124(2) Uani 1 1 d . . . . .
H03D H 0.670527 0.481001 0.467248 0.186 Uiso 1 1 calc R U . . .
H03E H 0.687310 0.536744 0.510921 0.186 Uiso 1 1 calc R U . . .
H03F H 0.685042 0.491815 0.646988 0.186 Uiso 1 1 calc R U . . .
C032 C 0.5995(2) 0.5093(3) -0.3782(8) 0.155(3) Uani 1 1 d . . . . .
H03A H 0.618044 0.506063 -0.436098 0.232 Uiso 1 1 calc R U . . .
H03B H 0.581551 0.501504 -0.452070 0.232 Uiso 1 1 calc R U . . .
H03C H 0.600496 0.483821 -0.288259 0.232 Uiso 1 1 calc R U . . .
C033 C 0.74453(14) 0.4107(3) 0.3377(9) 0.129(2) Uani 1 1 d . . . . .
H033 H 0.743693 0.382125 0.261841 0.154 Uiso 1 1 calc R U . . .
C035 C 0.80229(15) 0.4062(4) 0.3556(14) 0.192(5) Uani 1 1 d . . . . .
H03G H 0.806846 0.421022 0.250917 0.288 Uiso 1 1 calc R U . . .
H03H H 0.800346 0.367137 0.347183 0.288 Uiso 1 1 calc R U . . .
H03I H 0.818889 0.415278 0.436876 0.288 Uiso 1 1 calc R U . . .
C2 C 0.9193(2) 0.3414(4) 0.2703(13) 0.122(4) Uani 0.593(10) 1 d D U P A 1
H2A H 0.915393 0.376687 0.316173 0.184 Uiso 0.593(10) 1 calc R U P A 1
H2B H 0.940553 0.339691 0.241644 0.184 Uiso 0.593(10) 1 calc R U P A 1
H2C H 0.915905 0.313445 0.349843 0.184 Uiso 0.593(10) 1 calc R U P A 1
C3 C 0.8983(2) 0.3327(4) 0.1232(11) 0.081(3) Uani 0.593(10) 1 d D U P A 1
C4 C 0.8670(2) 0.3309(7) 0.1377(17) 0.099(4) Uani 0.593(10) 1 d D U P A 1
H4 H 0.859444 0.335386 0.240882 0.119 Uiso 0.593(10) 1 calc R U P A 1
C5 C 0.8466(2) 0.3227(5) 0.0047(19) 0.116(4) Uani 0.593(10) 1 d D U P A 1
H5 H 0.825275 0.319700 0.016074 0.140 Uiso 0.593(10) 1 calc R U P A 1
C6 C 0.8581(3) 0.3190(6) -0.1472(18) 0.114(4) Uani 0.593(10) 1 d D U P A 1
C7 C 0.8895(3) 0.3196(10) -0.1582(17) 0.101(4) Uani 0.593(10) 1 d D U P A 1
H7 H 0.897061 0.315595 -0.261404 0.121 Uiso 0.593(10) 1 calc R U P A 1
C8 C 0.9103(3) 0.3260(8) -0.0243(14) 0.082(3) Uani 0.593(10) 1 d D U P A 1
H8 H 0.931691 0.325793 -0.033927 0.098 Uiso 0.593(10) 1 calc R U P A 1
C1 C 0.8329(5) 0.3131(8) -0.294(3) 0.204(8) Uani 0.593(10) 1 d . U P A 1
H1A H 0.816387 0.289844 -0.263116 0.306 Uiso 0.593(10) 1 calc R U P A 1
H1B H 0.842261 0.297146 -0.386599 0.306 Uiso 0.593(10) 1 calc R U P A 1
H1C H 0.824691 0.348513 -0.324628 0.306 Uiso 0.593(10) 1 calc R U P A 1
C2A C 0.8919(7) 0.3326(8) 0.363(3) 0.171(10) Uani 0.407(10) 1 d . U P A 2
H2AA H 0.872518 0.344884 0.401873 0.257 Uiso 0.407(10) 1 calc R U P A 2
H2AB H 0.907910 0.358998 0.392445 0.257 Uiso 0.407(10) 1 calc R U P A 2
H2AC H 0.897508 0.297977 0.412783 0.257 Uiso 0.407(10) 1 calc R U P A 2
C3A C 0.8882(5) 0.3264(7) 0.180(2) 0.097(5) Uani 0.407(10) 1 d . U P A 2
C4A C 0.8588(6) 0.3204(12) 0.095(3) 0.109(6) Uani 0.407(10) 1 d . U P A 2
H4A H 0.841236 0.320028 0.154733 0.131 Uiso 0.407(10) 1 calc R U P A 2
C5A C 0.8548(5) 0.3149(10) -0.076(3) 0.106(5) Uani 0.407(10) 1 d . U P A 2
H5A H 0.834823 0.309776 -0.127204 0.127 Uiso 0.407(10) 1 calc R U P A 2
C6A C 0.8792(6) 0.3169(12) -0.167(3) 0.093(5) Uani 0.407(10) 1 d . U P A 2
C7A C 0.9072(7) 0.3223(15) -0.075(4) 0.112(7) Uani 0.407(10) 1 d . U P A 2
H7A H 0.924759 0.322963 -0.134450 0.134 Uiso 0.407(10) 1 calc R U P A 2
C8A C 0.9130(4) 0.3271(7) 0.099(3) 0.113(5) Uani 0.407(10) 1 d . U P A 2
H8A H 0.932997 0.330561 0.151112 0.136 Uiso 0.407(10) 1 calc R U P A 2
C1A C 0.8772(7) 0.3121(7) -0.341(3) 0.172(9) Uani 0.407(10) 1 d . U P A 2
H1AA H 0.885404 0.277300 -0.371525 0.258 Uiso 0.407(10) 1 calc R U P A 2
H1AB H 0.888969 0.340970 -0.386945 0.258 Uiso 0.407(10) 1 calc R U P A 2
H1AC H 0.855715 0.314830 -0.383462 0.258 Uiso 0.407(10) 1 calc R U P A 2

loop_
_atom_site_aniso_label
_atom_site_aniso_U_11
_atom_site_aniso_U_22
_atom_site_aniso_U_33
_atom_site_aniso_U_23
_atom_site_aniso_U_13
_atom_site_aniso_U_12
O001 0.0344(7) 0.0346(9) 0.0411(8) 0.0008(7) 0.0066(6) -0.0021(6)
O002 0.0283(6) 0.0368(10) 0.0405(8) -0.0010(7) 0.0027(6) -0.0017(6)
O003 0.0291(6) 0.0377(10) 0.0433(9) -0.0036(7) 0.0040(6) 0.0026(6)
O004 0.0337(7) 0.0399(10) 0.0405(8) 0.0000(7) 0.0015(6) 0.0030(6)
O005 0.0304(6) 0.0391(10) 0.0476(9) 0.0099(8) 0.0062(6) 0.0021(6)
O006 0.0212(6) 0.0446(11) 0.0607(10) 0.0017(8) 0.0088(6) -0.0032(6)
O007 0.0258(6) 0.0610(13) 0.0500(10) 0.0138(9) -0.0038(6) 0.0037(7)
N008 0.0245(7) 0.0392(12) 0.0367(10) -0.0010(8) 0.0009(6) 0.0042(7)
N009 0.0252(7) 0.0372(11) 0.0338(9) 0.0000(8) 0.0053(6) -0.0022(7)
C00A 0.0227(8) 0.0377(14) 0.0390(11) -0.0007(9) 0.0065(7) -0.0059(8)
C00B 0.0265(8) 0.0401(14) 0.0384(11) -0.0003(10) -0.0020(8) 0.0088(9)
C00C 0.0335(9) 0.0368(14) 0.0415(12) -0.0026(10) 0.0111(8) -0.0057(9)
C00D 0.0210(8) 0.0389(14) 0.0411(12) -0.0013(10) 0.0061(7) -0.0002(8)
C00E 0.0268(9) 0.0438(15) 0.0381(12) -0.0006(10) 0.0017(8) 0.0066(9)
C00F 0.0251(9) 0.0467(15) 0.0431(12) 0.0014(11) 0.0036(8) -0.0011(9)
C00G 0.0293(9) 0.0381(14) 0.0434(12) -0.0042(10) 0.0096(8) -0.0073(9)
C00H 0.0232(8) 0.0451(15) 0.0386(11) 0.0052(10) 0.0009(8) 0.0018(9)
C00I 0.0225(8) 0.0416(14) 0.0411(12) 0.0032(10) 0.0014(8) 0.0023(9)
C00J 0.0222(8) 0.0436(15) 0.0421(12) 0.0061(10) 0.0018(8) -0.0025(9)
C00K 0.0252(9) 0.0426(15) 0.0424(12) 0.0012(10) 0.0013(8) 0.0027(9)
C00L 0.0244(9) 0.0437(15) 0.0410(12) 0.0036(10) 0.0033(8) -0.0023(9)
C00M 0.0230(8) 0.0393(14) 0.0429(12) 0.0058(10) 0.0020(8) 0.0004(8)
C00N 0.0262(9) 0.0386(14) 0.0399(12) 0.0055(10) 0.0063(8) 0.0019(9)
C00O 0.0363(10) 0.0394(15) 0.0424(12) -0.0032(11) -0.0001(9) 0.0058(10)
C00P 0.0239(8) 0.0502(16) 0.0407(12) 0.0047(11) 0.0030(8) -0.0007(9)
C00Q 0.0274(9) 0.0442(15) 0.0384(12) 0.0016(10) 0.0025(8) 0.0020(9)
C00R 0.0308(9) 0.0399(14) 0.0416(12) 0.0085(10) 0.0064(8) 0.0005(9)
C00S 0.0291(9) 0.0383(14) 0.0407(12) 0.0026(10) 0.0039(8) 0.0026(9)
C00T 0.0266(9) 0.0387(14) 0.0413(12) 0.0042(10) 0.0050(8) 0.0014(9)
C00U 0.0267(9) 0.0414(14) 0.0387(11) 0.0044(10) 0.0041(8) 0.0010(9)
C00V 0.0385(10) 0.0396(15) 0.0407(12) -0.0017(10) -0.0060(9) 0.0029(10)
C00W 0.0245(8) 0.0470(15) 0.0419(12) 0.0065(11) 0.0039(8) -0.0010(9)
C00X 0.0261(9) 0.0443(15) 0.0423(12) 0.0034(11) 0.0023(8) 0.0018(9)
C00Y 0.0260(9) 0.0415(14) 0.0411(12) -0.0011(10) 0.0056(8) -0.0029(9)
C00Z 0.0289(9) 0.0442(15) 0.0427(12) 0.0088(11) 0.0061(8) -0.0022(9)
C010 0.0283(9) 0.0410(15) 0.0434(12) 0.0035(10) 0.0027(8) 0.0051(9)
C011 0.0260(9) 0.0440(15) 0.0445(12) 0.0093(11) 0.0023(8) -0.0005(9)
C012 0.0376(10) 0.0465(16) 0.0369(12) 0.0014(11) 0.0034(8) 0.0004(10)
C013 0.0369(10) 0.0373(14) 0.0424(12) 0.0015(10) 0.0063(9) 0.0034(9)
C014 0.0233(8) 0.0453(15) 0.0430(12) 0.0028(11) 0.0043(8) -0.0015(9)
C015 0.0264(9) 0.0440(15) 0.0415(12) 0.0053(10) 0.0019(8) -0.0031(9)
C016 0.0353(10) 0.0430(15) 0.0424(13) -0.0008(11) 0.0013(9) -0.0036(10)
C017 0.0306(9) 0.0466(16) 0.0442(13) 0.0082(11) 0.0016(9) 0.0043(10)
C018 0.0245(9) 0.0486(16) 0.0477(13) 0.0059(11) 0.0010(8) 0.0007(9)
C019 0.0322(9) 0.0471(16) 0.0485(14) 0.0043(11) 0.0053(9) 0.0093(10)
C01A 0.0395(10) 0.0427(15) 0.0366(12) 0.0036(10) 0.0044(9) 0.0001(10)
C01B 0.0269(9) 0.0573(18) 0.0575(15) 0.0145(13) 0.0057(9) 0.0026(10)
C01C 0.0458(11) 0.0525(18) 0.0441(13) -0.0050(12) 0.0052(10) -0.0076(11)
C01D 0.0325(10) 0.0531(17) 0.0488(14) 0.0145(12) 0.0056(9) 0.0034(10)
C01E 0.0419(11) 0.0583(19) 0.0464(14) -0.0020(13) 0.0040(10) 0.0175(11)
C01F 0.0315(10) 0.0509(17) 0.0572(15) -0.0027(13) 0.0118(9) -0.0022(10)
C01G 0.0290(9) 0.0564(18) 0.0540(15) 0.0006(13) 0.0081(9) 0.0014(10)
C01H 0.0321(10) 0.0525(18) 0.0587(15) -0.0057(13) 0.0075(10) -0.0072(10)
C01I 0.0516(12) 0.0533(18) 0.0465(14) -0.0015(12) 0.0089(10) 0.0183(12)
C01J 0.0368(10) 0.0546(18) 0.0456(14) -0.0007(12) -0.0031(9) 0.0119(11)
C01K 0.0564(13) 0.0372(15) 0.0544(15) -0.0004(12) 0.0171(11) -0.0033(11)
C01L 0.0411(11) 0.0569(18) 0.0437(13) -0.0014(12) -0.0054(10) 0.0086(11)
C01M 0.0609(14) 0.0508(18) 0.0461(14) -0.0037(13) 0.0096(11) 0.0069(13)
C01N 0.0659(15) 0.0391(16) 0.0479(14) -0.0001(12) -0.0073(12) -0.0008(12)
C01O 0.0326(10) 0.0490(17) 0.0573(15) -0.0007(12) 0.0048(9) -0.0067(10)
C01P 0.0349(11) 0.064(2) 0.0676(18) -0.0103(15) 0.0143(11) 0.0038(12)
B01Q 0.0250(9) 0.0366(15) 0.0397(13) -0.0001(11) 0.0079(8) -0.0030(9)
C01R 0.0399(11) 0.0428(16) 0.0730(18) 0.0078(14) 0.0066(11) 0.0074(11)
C01S 0.0445(12) 0.0501(18) 0.0701(19) -0.0114(14) 0.0105(11) -0.0059(12)
C01T 0.0575(13) 0.0552(19) 0.0400(13) -0.0047(12) -0.0010(11) 0.0131(13)
C01U 0.0389(11) 0.064(2) 0.0630(18) 0.0163(15) -0.0033(11) -0.0011(12)
C01V 0.0423(12) 0.0562(19) 0.0713(19) -0.0066(15) 0.0184(11) 0.0003(12)
C01W 0.0715(17) 0.058(2) 0.0545(17) -0.0185(15) 0.0065(13) -0.0163(15)
C01X 0.0472(13) 0.071(2) 0.0611(18) 0.0149(16) 0.0041(12) -0.0080(14)
C01Y 0.0603(15) 0.074(2) 0.0425(14) -0.0110(14) -0.0040(12) 0.0168(15)
C01Z 0.0422(12) 0.073(2) 0.0595(17) 0.0132(16) -0.0036(11) 0.0103(13)
C020 0.0455(12) 0.0536(19) 0.0691(19) -0.0118(15) 0.0105(12) -0.0003(12)
C021 0.0390(12) 0.071(2) 0.076(2) 0.0227(18) 0.0082(12) 0.0064(13)
C022 0.0765(17) 0.0429(17) 0.0606(18) -0.0107(14) 0.0133(14) -0.0088(14)
C023 0.0578(15) 0.070(2) 0.0594(18) 0.0132(16) 0.0159(13) 0.0021(15)
C024 0.0392(11) 0.0499(18) 0.086(2) -0.0052(16) 0.0010(12) -0.0094(11)
C025 0.094(2) 0.0423(18) 0.0540(17) -0.0096(14) -0.0038(15) 0.0047(16)
B026 0.0258(9) 0.0386(16) 0.0385(13) 0.0006(11) -0.0011(9) 0.0055(10)
C027 0.0348(11) 0.086(3) 0.075(2) 0.0112(19) 0.0022(12) 0.0037(13)
C028 0.0589(14) 0.070(2) 0.0517(16) -0.0104(15) 0.0048(12) 0.0244(14)
C029 0.0457(13) 0.134(4) 0.0474(16) 0.0077(19) -0.0116(12) -0.0058(17)
C02A 0.0626(18) 0.072(3) 0.095(3) 0.019(2) 0.0310(17) 0.0031(16)
C02B 0.0622(16) 0.067(2) 0.076(2) 0.0216(18) -0.0050(15) -0.0030(16)
C02C 0.0544(15) 0.068(2) 0.082(2) 0.0049(19) -0.0109(15) -0.0103(15)
C02D 0.0689(18) 0.066(2) 0.078(2) 0.0048(18) 0.0109(16) 0.0144(16)
C02E 0.091(2) 0.057(2) 0.0502(17) -0.0146(15) 0.0099(14) 0.0156(17)
C02F 0.0723(19) 0.067(3) 0.097(3) 0.027(2) -0.019(2) -0.0247(18)
C02G 0.0657(17) 0.066(2) 0.067(2) -0.0054(17) -0.0087(15) -0.0090(16)
C02H 0.0651(17) 0.065(2) 0.086(2) 0.0018(19) 0.0014(16) -0.0057(16)
C02I 0.096(3) 0.093(3) 0.0491(17) 0.0006(18) 0.0237(16) -0.037(2)
C02J 0.114(3) 0.052(2) 0.072(2) 0.0012(18) 0.002(2) 0.004(2)
C02K 0.109(3) 0.053(2) 0.091(3) 0.007(2) -0.032(3) -0.022(2)
C02L 0.0385(15) 0.141(5) 0.115(4) 0.055(4) 0.0167(17) 0.006(2)
C02M 0.060(2) 0.150(5) 0.074(2) 0.029(3) -0.0041(17) -0.053(3)
C02N 0.072(2) 0.119(4) 0.073(2) -0.011(2) -0.0022(17) 0.021(2)
C02O 0.094(3) 0.123(4) 0.068(3) 0.034(3) -0.013(2) -0.007(3)
C02P 0.085(3) 0.158(6) 0.117(4) 0.070(4) -0.018(3) -0.045(4)
C02R 0.088(2) 0.111(4) 0.099(3) 0.023(3) 0.026(2) 0.015(2)
C02S 0.083(3) 0.135(5) 0.100(4) 0.019(4) -0.008(2) -0.015(3)
C02U 0.113(4) 0.129(5) 0.079(3) 0.041(3) -0.010(3) -0.026(3)
C02V 0.081(3) 0.144(6) 0.148(6) 0.065(5) 0.012(3) -0.005(3)
C02X 0.193(6) 0.095(4) 0.107(4) -0.023(3) 0.038(4) 0.008(4)
C02Y 0.143(4) 0.102(5) 0.125(5) -0.025(4) 0.037(4) 0.016(3)
C02Z 0.160(5) 0.078(4) 0.214(8) 0.005(4) 0.103(5) 0.017(4)
C030 0.117(4) 0.166(6) 0.088(3) 0.029(4) -0.006(3) 0.022(4)
C032 0.263(9) 0.114(5) 0.097(4) -0.040(4) 0.077(5) -0.081(6)
C033 0.113(4) 0.138(6) 0.136(5) 0.021(4) 0.017(3) -0.006(4)
C035 0.101(4) 0.204(10) 0.278(12) 0.100(9) 0.063(5) 0.022(5)
C2 0.120(7) 0.127(9) 0.114(7) 0.015(6) -0.032(6) 0.038(6)
C3 0.070(6) 0.073(5) 0.100(5) 0.022(4) 0.009(4) 0.015(5)
C4 0.068(6) 0.115(10) 0.113(8) 0.015(7) 0.010(4) 0.014(6)
C5 0.092(6) 0.113(8) 0.141(9) 0.015(8) -0.016(6) -0.008(6)
C6 0.124(8) 0.077(6) 0.135(8) 0.008(8) -0.015(8) -0.020(7)
C7 0.129(9) 0.068(7) 0.105(6) 0.003(6) 0.004(6) -0.004(9)
C8 0.097(6) 0.052(5) 0.097(6) 0.006(6) 0.012(5) 0.003(5)
C1 0.205(8) 0.204(8) 0.204(8) -0.001(2) 0.013(2) 0.000(2)
C2A 0.26(3) 0.097(13) 0.147(17) 0.017(11) -0.050(17) -0.004(14)
C3A 0.098(11) 0.072(8) 0.119(11) -0.006(8) 0.000(9) -0.001(7)
C4A 0.106(12) 0.115(11) 0.109(12) 0.000(10) 0.029(10) -0.018(11)
C5A 0.111(8) 0.102(10) 0.109(11) 0.002(10) 0.045(8) -0.022(7)
C6A 0.115(11) 0.047(7) 0.123(10) -0.001(8) 0.053(9) -0.005(10)
C7A 0.113(11) 0.072(12) 0.155(15) 0.037(14) 0.030(12) 0.000(10)
C8A 0.089(8) 0.079(9) 0.172(15) 0.033(10) 0.016(11) 0.026(8)
C1A 0.31(3) 0.075(10) 0.140(15) -0.006(10) 0.076(16) -0.005(13)

loop_
_atom_type_symbol
_atom_type_description
_atom_type_scat_dispersion_real
_atom_type_scat_dispersion_imag
_atom_type_scat_source
C C 0.0181 0.0091 'International Tables Vol C Tables 4.2.6.8 and 6.1.1.4'
H H 0.0000 0.0000 'International Tables Vol C Tables 4.2.6.8 and 6.1.1.4'
B B 0.0090 0.0039 'International Tables Vol C Tables 4.2.6.8 and 6.1.1.4'
N N 0.0311 0.0180 'International Tables Vol C Tables 4.2.6.8 and 6.1.1.4'
O O 0.0492 0.0322 'International Tables Vol C Tables 4.2.6.8 and 6.1.1.4'

loop_
_geom_angle_atom_site_label_1
_geom_angle_atom_site_label_2
_geom_angle_atom_site_label_3
_geom_angle
_geom_angle_site_symmetry_1
_geom_angle_site_symmetry_3
_geom_angle_publ_flag
C00C O001 B01Q 105.45(18) . . ?
C00G O002 B01Q 105.02(18) . . ?
C00O O003 B026 105.35(19) . . ?
C00V O004 B026 105.30(19) . . ?
C00N O005 C01R 115.25(19) . . ?
C00D O006 C024 117.40(19) . . ?
C00H O007 C029 114.1(2) . . ?
C00X N008 C01D 119.10(18) . . ?
C00X N008 B026 119.68(17) . . ?
C01D N008 B026 121.2(2) . . ?
C00R N009 B01Q 119.75(19) . . ?
C00U N009 C00R 119.50(18) . . ?
C00U N009 B01Q 120.21(17) . . ?
C013 C00A B01Q 121.3(2) . . ?
C01A C00A C013 116.5(2) 3_666 . ?
C01A C00A B01Q 122.2(2) 3_666 . ?
C012 C00B B026 121.6(2) . . ?
C016 C00B C012 116.5(2) . . ?
C016 C00B B026 121.9(2) . . ?
O001 C00C C00G 110.3(2) . . ?
C01K C00C O001 127.8(2) . . ?
C01K C00C C00G 122.0(2) . . ?
O006 C00D C00I 118.07(18) . . ?
O006 C00D C00N 120.7(2) . . ?
C00I C00D C00N 121.09(19) . . ?
C017 C00E C00K 121.4(2) . . ?
C01B C00E C00K 121.0(2) . . ?
C01B C00E C017 117.57(19) . . ?
C00L C00F C00P 119.0(2) . . ?
C00L C00F C01H 123.0(2) . . ?
C01H C00F C00P 118.0(2) . . ?
O002 C00G C00C 111.0(2) . . ?
O002 C00G C01C 128.2(2) . . ?
C01C C00G C00C 120.8(2) . . ?
O007 C00H C00N 119.4(2) . . ?
O007 C00H C014 119.84(19) . . ?
C014 C00H C00N 120.73(19) . . ?
C00D C00I C00M 120.81(19) . . ?
C00D C00I C011 118.93(19) . . ?
C011 C00I C00M 120.3(2) . . ?
C00P C00J C014 119.8(2) . . ?
C00P C00J C015 120.84(19) . . ?
C015 C00J C014 119.3(2) . . ?
C00S C00K C00E 119.8(2) . . ?
C00S C00K C010 120.88(19) . . ?
C010 C00K C00E 119.3(2) . . ?
C00F C00L C00Y 119.9(2) . . ?
C00W C00L C00F 121.1(2) . . ?
C00W C00L C00Y 119.0(2) . . ?
C00Q C00M C00I 119.6(2) . . ?
C00Q C00M C00T 120.66(19) . . ?
C00T C00M C00I 119.8(2) . . ?
O005 C00N C00D 120.13(19) . . ?
O005 C00N C00H 120.91(18) . . ?
C00D C00N C00H 118.8(2) . . ?
O003 C00O C00V 111.1(2) . . ?
O003 C00O C01M 127.8(3) . . ?
C01M C00O C00V 121.1(3) . . ?
C00J C00P C00F 119.7(2) . . ?
C00J C00P C01G 122.8(2) . . ?
C01G C00P C00F 117.5(2) . . ?
C00M C00Q C010 119.7(2) . . ?
C00M C00Q C01L 122.3(2) . . ?
C01L C00Q C010 117.9(2) . . ?
N009 C00R H00R 119.4 . . ?
N009 C00R C018 121.1(2) . . ?
C018 C00R H00R 119.4 . . ?
C00K C00S C00T 119.4(2) . . ?
C00K C00S C01J 122.48(19) . . ?
C01J C00S C00T 118.1(2) . . ?
C00M C00T C00S 119.7(2) . . ?
C00M C00T C019 122.24(19) . . ?
C019 C00T C00S 118.0(2) . . ?
N009 C00U H00U 119.0 . . ?
N009 C00U C00Z 122.0(2) . . ?
C00Z C00U H00U 119.0 . . ?
O004 C00V C00O 110.4(2) . . ?
O004 C00V C01N 128.0(3) . . ?
C01N C00V C00O 121.5(3) . . ?
C00L C00W C015 120.0(2) . . ?
C00L C00W C01F 122.7(2) . . ?
C01F C00W C015 117.2(2) . . ?
N008 C00X H00X 118.9 . . ?
N008 C00X C017 122.3(2) . . ?
C017 C00X H00X 118.9 . . ?
C00Z C00Y C00L 120.3(2) . . ?
C018 C00Y C00L 121.65(19) . . ?
C018 C00Y C00Z 118.05(19) . . ?
C00U C00Z C00Y 119.3(2) . . ?
C00U C00Z H00Z 120.4 . . ?
C00Y C00Z H00Z 120.4 . . ?
C00K C010 C00Q 119.6(2) . . ?
C00K C010 C01E 122.1(2) . . ?
C01E C010 C00Q 118.3(2) . . ?
C00I C011 H011 119.3 . . ?
C00I C011 C014 121.4(2) . . ?
C014 C011 H011 119.3 . . ?
C00B C012 H012 119.2 . . ?
C016 C012 C00B 121.6(2) 3_767 . ?
C016 C012 H012 119.2 3_767 . ?
C00A C013 H013 119.2 . . ?
C01A C013 C00A 121.6(2) . . ?
C01A C013 H013 119.2 . . ?
C00H C014 C00J 121.32(19) . . ?
C00H C014 C011 118.9(2) . . ?
C011 C014 C00J 119.7(2) . . ?
C00J C015 C00W 119.2(2) . . ?
C00J C015 C01O 122.0(2) . . ?
C01O C015 C00W 118.7(2) . . ?
C00B C016 H016 119.1 . . ?
C012 C016 C00B 121.9(2) 3_767 . ?
C012 C016 H016 119.1 3_767 . ?
C00E C017 H017 120.5 . . ?
C00X C017 C00E 119.1(2) . . ?
C00X C017 H017 120.5 . . ?
C00R C018 H018 120.0 . . ?
C00Y C018 C00R 120.0(2) . . ?
C00Y C018 H018 120.0 . . ?
C00T C019 H019 119.1 . . ?
C01I C019 C00T 121.9(2) . . ?
C01I C019 H019 119.1 . . ?
C00A C01A H01A 119.0 3_666 . ?
C013 C01A C00A 122.0(2) . 3_666 ?
C013 C01A H01A 119.0 . . ?
C00E C01B H01B 119.8 . . ?
C01D C01B C00E 120.4(2) . . ?
C01D C01B H01B 119.8 . . ?
C00G C01C H01C 121.3 . . ?
C00G C01C C01W 117.4(3) . . ?
C01W C01C H01C 121.3 . . ?
N008 C01D C01B 121.5(2) . . ?
N008 C01D H01D 119.3 . . ?
C01B C01D H01D 119.3 . . ?
C010 C01E H01E 119.5 . . ?
C028 C01E C010 121.1(2) . . ?
C028 C01E H01E 119.5 . . ?
C00W C01F H01F 118.9 . . ?
C01V C01F C00W 122.2(2) . . ?
C01V C01F H01F 118.9 . . ?
C00P C01G H01G 118.9 . . ?
C01P C01G C00P 122.2(2) . . ?
C01P C01G H01G 118.9 . . ?
C00F C01H H01H 118.9 . . ?
C020 C01H C00F 122.1(2) . . ?
C020 C01H H01H 118.9 . . ?
C019 C01I H01I 120.1 . . ?
C019 C01I C01T 119.9(2) . . ?
C01T C01I H01I 120.1 . . ?
C00S C01J H01J 119.2 . . ?
C01T C01J C00S 121.6(2) . . ?
C01T C01J H01J 119.2 . . ?
C00C C01K H01K 121.2 . . ?
C00C C01K C022 117.7(3) . . ?
C022 C01K H01K 121.2 . . ?
C00Q C01L H01L 119.2 . . ?
C01Y C01L C00Q 121.6(2) . . ?
C01Y C01L H01L 119.2 . . ?
C00O C01M H01M 121.1 . . ?
C00O C01M C02E 117.7(3) . . ?
C02E C01M H01M 121.1 . . ?
C00V C01N H01N 121.3 . . ?
C00V C01N C025 117.3(3) . . ?
C025 C01N H01N 121.3 . . ?
C015 C01O H01O 119.1 . . ?
C01S C01O C015 121.7(2) . . ?
C01S C01O H01O 119.1 . . ?
C01G C01P H01P 119.9 . . ?
C01G C01P C020 120.2(3) . . ?
C020 C01P H01P 119.9 . . ?
O001 B01Q O002 106.76(19) . . ?
O001 B01Q N009 105.57(16) . . ?
O001 B01Q C00A 117.0(2) . . ?
O002 B01Q N009 105.47(17) . . ?
O002 B01Q C00A 115.06(19) . . ?
C00A B01Q N009 105.93(17) . . ?
O005 C01R H01Q 109.5 . . ?
O005 C01R H01R 109.5 . . ?
O005 C01R H01S 109.5 . . ?
H01Q C01R H01R 109.5 . . ?
H01Q C01R H01S 109.5 . . ?
H01R C01R H01S 109.5 . . ?
C01O C01S H01T 120.0 . . ?
C01O C01S C01V 120.0(3) . . ?
C01V C01S H01T 120.0 . . ?
C01I C01T H01U 119.8 . . ?
C01J C01T C01I 120.3(3) . . ?
C01J C01T H01U 119.8 . . ?
C01Z C01U H01X 119.1 . . ?
C021 C01U H01X 119.1 . . ?
C021 C01U C01Z 121.7(3) . . ?
C01F C01V C01S 120.1(3) . . ?
C01F C01V H01V 120.0 . . ?
C01S C01V H01V 120.0 . . ?
C01C C01W H01W 119.1 . . ?
C022 C01W C01C 121.7(3) . . ?
C022 C01W H01W 119.1 . . ?
C023 C01X H01Z 119.2 . . ?
C023 C01X C02A 121.6(3) . . ?
C02A C01X H01Z 119.2 . . ?
C01L C01Y H01Y 119.7 . . ?
C01L C01Y C028 120.5(3) . . ?
C028 C01Y H01Y 119.7 . . ?
C01U C01Z C02N 120.5(3) . . ?
C027 C01Z C01U 116.8(3) . . ?
C027 C01Z C02N 122.7(3) . . ?
C01H C020 C01P 120.0(3) . . ?
C01H C020 H020 120.0 . . ?
C01P C020 H020 120.0 . . ?
C01U C021 H021 119.2 . . ?
C01U C021 C02D 121.7(3) . . ?
C02D C021 H021 119.2 . . ?
C01K C022 H022 119.8 . . ?
C01W C022 C01K 120.4(3) . . ?
C01W C022 H022 119.8 . . ?
C01X C023 H023 119.4 . . ?
C01X C023 C02I 121.3(3) . . ?
C02I C023 H023 119.4 . . ?
O006 C024 H02A 109.5 . . ?
O006 C024 H02B 109.5 . . ?
O006 C024 H02C 109.5 . . ?
H02A C024 H02B 109.5 . . ?
H02A C024 H02C 109.5 . . ?
H02B C024 H02C 109.5 . . ?
C01N C025 H025 119.5 . . ?
C02E C025 C01N 121.0(3) . . ?
C02E C025 H025 119.5 . . ?
O003 B026 O004 106.8(2) . . ?
O003 B026 N008 103.93(17) . . ?
O003 B026 C00B 116.07(18) . . ?
O004 B026 N008 104.94(16) . . ?
O004 B026 C00B 116.0(2) . . ?
C00B B026 N008 107.92(18) . . ?
C01Z C027 H027 118.9 . . ?
C02C C027 C01Z 122.1(3) . . ?
C02C C027 H027 118.9 . . ?
C01E C028 C01Y 120.5(3) . . ?
C01E C028 H028 119.7 . . ?
C01Y C028 H028 119.7 . . ?
O007 C029 H02D 109.5 . . ?
O007 C029 H02E 109.5 . . ?
O007 C029 H02F 109.5 . . ?
H02D C029 H02E 109.5 . . ?
H02D C029 H02F 109.5 . . ?
H02E C029 H02F 109.5 . . ?
C01X C02A C02L 116.4(4) . . ?
C01X C02A C02Z 121.6(5) . . ?
C02L C02A C02Z 122.0(5) . . ?
C02F C02B C02G 117.2(4) . . ?
C02F C02B C02R 122.1(4) . . ?
C02G C02B C02R 120.7(4) . . ?
C027 C02C H02H 119.5 . . ?
C027 C02C C02D 121.0(3) . . ?
C02D C02C H02H 119.5 . . ?
C021 C02D C02C 116.8(4) . . ?
C021 C02D C02Y 122.1(4) . . ?
C02C C02D C02Y 121.1(4) . . ?
C01M C02E H02G 119.4 . . ?
C025 C02E C01M 121.3(3) . . ?
C025 C02E H02G 119.4 . . ?
C02B C02F H02T 119.2 . . ?
C02B C02F C02K 121.6(4) . . ?
C02K C02F H02T 119.2 . . ?
C02B C02G H02U 119.5 . . ?
C02H C02G C02B 121.0(3) . . ?
C02H C02G H02U 119.5 . . ?
C02G C02H H02V 119.2 . . ?
C02G C02H C02J 121.6(4) . . ?
C02J C02H H02V 119.2 . . ?
C023 C02I C032 120.3(5) . . ?
C02M C02I C023 117.3(4) . . ?
C02M C02I C032 122.4(5) . . ?
C02H C02J C02X 121.5(5) . . ?
C02K C02J C02H 116.6(4) . . ?
C02K C02J C02X 121.9(5) . . ?
C02F C02K H02W 119.0 . . ?
C02J C02K C02F 122.0(4) . . ?
C02J C02K H02W 119.0 . . ?
C02A C02L H02O 118.9 . . ?
C02M C02L C02A 122.1(4) . . ?
C02M C02L H02O 118.9 . . ?
C02I C02M H02P 119.4 . . ?
C02L C02M C02I 121.3(3) . . ?
C02L C02M H02P 119.4 . . ?
C01Z C02N H02I 109.5 . . ?
C01Z C02N H02J 109.5 . . ?
C01Z C02N H02K 109.5 . . ?
H02I C02N H02J 109.5 . . ?
H02I C02N H02K 109.5 . . ?
H02J C02N H02K 109.5 . . ?
C02S C02O C02U 117.6(6) . . ?
C02S C02O C030 120.7(5) . . ?
C02U C02O C030 121.7(6) . . ?
C02U C02P H02 119.5 . . ?
C02U C02P C02V 120.9(5) . . ?
C02V C02P H02 119.5 . . ?
C02B C02R H02X 109.5 . . ?
C02B C02R H02Y 109.5 . . ?
C02B C02R H 109.5 . . ?
H02X C02R H02Y 109.5 . . ?
H02X C02R H 109.5 . . ?
H02Y C02R H 109.5 . . ?
C02O C02S H1 118.2 . . ?
C02O C02S C033 123.5(5) . . ?
C033 C02S H1 118.2 . . ?
C02O C02U C02P 121.5(7) . . ?
C02O C02U H2 119.2 . . ?
C02P C02U H2 119.2 . . ?
C02P C02V C033 117.3(6) . . ?
C02P C02V C035 121.9(7) . . ?
C033 C02V C035 120.8(9) . . ?
C02J C02X H02Z 109.5 . . ?
C02J C02X HA 109.5 . . ?
C02J C02X HB 109.5 . . ?
H02Z C02X HA 109.5 . . ?
H02Z C02X HB 109.5 . . ?
HA C02X HB 109.5 . . ?
C02D C02Y H02L 109.5 . . ?
C02D C02Y H02M 109.5 . . ?
C02D C02Y H02N 109.5 . . ?
H02L C02Y H02M 109.5 . . ?
H02L C02Y H02N 109.5 . . ?
H02M C02Y H02N 109.5 . . ?
C02A C02Z H02Q 109.5 . . ?
C02A C02Z H02R 109.5 . . ?
C02A C02Z H02S 109.5 . . ?
H02Q C02Z H02R 109.5 . . ?
H02Q C02Z H02S 109.5 . . ?
H02R C02Z H02S 109.5 . . ?
C02O C030 H03D 109.5 . . ?
C02O C030 H03E 109.5 . . ?
C02O C030 H03F 109.5 . . ?
H03D C030 H03E 109.5 . . ?
H03D C030 H03F 109.5 . . ?
H03E C030 H03F 109.5 . . ?
C02I C032 H03A 109.5 . . ?
C02I C032 H03B 109.5 . . ?
C02I C032 H03C 109.5 . . ?
H03A C032 H03B 109.5 . . ?
H03A C032 H03C 109.5 . . ?
H03B C032 H03C 109.5 . . ?
C02S C033 C02V 119.1(8) . . ?
C02S C033 H033 120.5 . . ?
C02V C033 H033 120.5 . . ?
C02V C035 H03G 109.5 . . ?
C02V C035 H03H 109.5 . . ?
C02V C035 H03I 109.5 . . ?
H03G C035 H03H 109.5 . . ?
H03G C035 H03I 109.5 . . ?
H03H C035 H03I 109.5 . . ?
H2A C2 H2B 109.5 . . ?
H2A C2 H2C 109.5 . . ?
H2B C2 H2C 109.5 . . ?
C3 C2 H2A 109.5 . . ?
C3 C2 H2B 109.5 . . ?
C3 C2 H2C 109.5 . . ?
C4 C3 C2 119.1(10) . . ?
C8 C3 C2 119.5(10) . . ?
C8 C3 C4 121.4(10) . . ?
C3 C4 H4 119.4 . . ?
C5 C4 C3 121.2(11) . . ?
C5 C4 H4 119.4 . . ?
C4 C5 H5 120.8 . . ?
C4 C5 C6 118.4(10) . . ?
C6 C5 H5 120.8 . . ?
C5 C6 C1 115.1(14) . . ?
C7 C6 C5 119.3(10) . . ?
C7 C6 C1 125.6(14) . . ?
C6 C7 H7 118.7 . . ?
C6 C7 C8 122.7(12) . . ?
C8 C7 H7 118.7 . . ?
C3 C8 C7 116.9(11) . . ?
C3 C8 H8 121.5 . . ?
C7 C8 H8 121.5 . . ?
C6 C1 H1A 109.5 . . ?
C6 C1 H1B 109.5 . . ?
C6 C1 H1C 109.5 . . ?
H1A C1 H1B 109.5 . . ?
H1A C1 H1C 109.5 . . ?
H1B C1 H1C 109.5 . . ?
H2AA C2A H2AB 109.5 . . ?
H2AA C2A H2AC 109.5 . . ?
H2AB C2A H2AC 109.5 . . ?
C3A C2A H2AA 109.5 . . ?
C3A C2A H2AB 109.5 . . ?
C3A C2A H2AC 109.5 . . ?
C4A C3A C2A 122(2) . . ?
C8A C3A C2A 118(2) . . ?
C8A C3A C4A 120(2) . . ?
C3A C4A H4A 118.7 . . ?
C5A C4A C3A 123(2) . . ?
C5A C4A H4A 118.7 . . ?
C4A C5A H5A 119.7 . . ?
C6A C5A C4A 121(2) . . ?
C6A C5A H5A 119.7 . . ?
C5A C6A C7A 113(2) . . ?
C5A C6A C1A 124(3) . . ?
C7A C6A C1A 122(2) . . ?
C6A C7A H7A 115.5 . . ?
C6A C7A C8A 129(3) . . ?
C8A C7A H7A 115.5 . . ?
C3A C8A C7A 114(2) . . ?
C3A C8A H8A 122.8 . . ?
C7A C8A H8A 122.8 . . ?
C6A C1A H1AA 109.5 . . ?
C6A C1A H1AB 109.5 . . ?
C6A C1A H1AC 109.5 . . ?
H1AA C1A H1AB 109.5 . . ?
H1AA C1A H1AC 109.5 . . ?
H1AB C1A H1AC 109.5 . . ?

loop_
_geom_bond_atom_site_label_1
_geom_bond_atom_site_label_2
_geom_bond_distance
_geom_bond_site_symmetry_2
_geom_bond_publ_flag
O001 C00C 1.374(3) . ?
O001 B01Q 1.459(3) . ?
O002 C00G 1.364(3) . ?
O002 B01Q 1.479(3) . ?
O003 C00O 1.367(3) . ?
O003 B026 1.466(3) . ?
O004 C00V 1.374(3) . ?
O004 B026 1.470(3) . ?
O005 C00N 1.370(3) . ?
O005 C01R 1.436(3) . ?
O006 C00D 1.382(2) . ?
O006 C024 1.414(4) . ?
O007 C00H 1.375(3) . ?
O007 C029 1.411(4) . ?
N008 C00X 1.334(3) . ?
N008 C01D 1.339(3) . ?
N008 B026 1.682(3) . ?
N009 C00R 1.340(3) . ?
N009 C00U 1.339(3) . ?
N009 B01Q 1.668(3) . ?
C00A C013 1.395(3) . ?
C00A C01A 1.390(4) 3_666 ?
C00A B01Q 1.595(3) . ?
C00B C012 1.405(4) . ?
C00B C016 1.396(4) . ?
C00B B026 1.587(3) . ?
C00C C00G 1.393(4) . ?
C00C C01K 1.366(4) . ?
C00D C00I 1.383(4) . ?
C00D C00N 1.403(3) . ?
C00E C00K 1.496(3) . ?
C00E C017 1.392(3) . ?
C00E C01B 1.385(4) . ?
C00F C00L 1.412(3) . ?
C00F C00P 1.452(3) . ?
C00F C01H 1.416(4) . ?
C00G C01C 1.378(4) . ?
C00H C00N 1.411(3) . ?
C00H C014 1.385(4) . ?
C00I C00M 1.500(3) . ?
C00I C011 1.398(3) . ?
C00J C00P 1.404(4) . ?
C00J C014 1.496(3) . ?
C00J C015 1.410(3) . ?
C00K C00S 1.402(4) . ?
C00K C010 1.403(4) . ?
C00L C00W 1.394(4) . ?
C00L C00Y 1.496(3) . ?
C00M C00Q 1.398(4) . ?
C00M C00T 1.406(3) . ?
C00O C00V 1.387(4) . ?
C00O C01M 1.377(4) . ?
C00P C01G 1.431(4) . ?
C00Q C010 1.438(3) . ?
C00Q C01L 1.428(4) . ?
C00R H00R 0.9500 . ?
C00R C018 1.392(3) . ?
C00S C00T 1.438(3) . ?
C00S C01J 1.426(4) . ?
C00T C019 1.426(4) . ?
C00U H00U 0.9500 . ?
C00U C00Z 1.379(3) . ?
C00V C01N 1.375(4) . ?
C00W C015 1.447(3) . ?
C00W C01F 1.433(4) . ?
C00X H00X 0.9500 . ?
C00X C017 1.388(3) . ?
C00Y C00Z 1.396(3) . ?
C00Y C018 1.376(4) . ?
C00Z H00Z 0.9500 . ?
C010 C01E 1.434(4) . ?
C011 H011 0.9500 . ?
C011 C014 1.400(3) . ?
C012 H012 0.9500 . ?
C012 C016 1.391(4) 3_767 ?
C013 H013 0.9500 . ?
C013 C01A 1.385(4) . ?
C015 C01O 1.415(4) . ?
C016 H016 0.9500 . ?
C017 H017 0.9500 . ?
C018 H018 0.9500 . ?
C019 H019 0.9500 . ?
C019 C01I 1.354(4) . ?
C01A H01A 0.9500 . ?
C01B H01B 0.9500 . ?
C01B C01D 1.377(3) . ?
C01C H01C 0.9500 . ?
C01C C01W 1.388(5) . ?
C01D H01D 0.9500 . ?
C01E H01E 0.9500 . ?
C01E C028 1.350(4) . ?
C01F H01F 0.9500 . ?
C01F C01V 1.352(4) . ?
C01G H01G 0.9500 . ?
C01G C01P 1.349(4) . ?
C01H H01H 0.9500 . ?
C01H C020 1.361(4) . ?
C01I H01I 0.9500 . ?
C01I C01T 1.423(4) . ?
C01J H01J 0.9500 . ?
C01J C01T 1.353(4) . ?
C01K H01K 0.9500 . ?
C01K C022 1.395(4) . ?
C01L H01L 0.9500 . ?
C01L C01Y 1.347(4) . ?
C01M H01M 0.9500 . ?
C01M C02E 1.382(5) . ?
C01N H01N 0.9500 . ?
C01N C025 1.394(5) . ?
C01O H01O 0.9500 . ?
C01O C01S 1.362(4) . ?
C01P H01P 0.9500 . ?
C01P C020 1.417(4) . ?
C01R H01Q 0.9800 . ?
C01R H01R 0.9800 . ?
C01R H01S 0.9800 . ?
C01S H01T 0.9500 . ?
C01S C01V 1.424(4) . ?
C01T H01U 0.9500 . ?
C01U H01X 0.9500 . ?
C01U C01Z 1.389(4) . ?
C01U C021 1.367(5) . ?
C01V H01V 0.9500 . ?
C01W H01W 0.9500 . ?
C01W C022 1.385(5) . ?
C01X H01Z 0.9500 . ?
C01X C023 1.365(5) . ?
C01X C02A 1.380(5) . ?
C01Y H01Y 0.9500 . ?
C01Y C028 1.419(4) . ?
C01Z C027 1.376(5) . ?
C01Z C02N 1.508(6) . ?
C020 H020 0.9500 . ?
C021 H021 0.9500 . ?
C021 C02D 1.386(5) . ?
C022 H022 0.9500 . ?
C023 H023 0.9500 . ?
C023 C02I 1.383(5) . ?
C024 H02A 0.9800 . ?
C024 H02B 0.9800 . ?
C024 H02C 0.9800 . ?
C025 H025 0.9500 . ?
C025 C02E 1.381(6) . ?
C027 H027 0.9500 . ?
C027 C02C 1.374(6) . ?
C028 H028 0.9500 . ?
C029 H02D 0.9800 . ?
C029 H02E 0.9800 . ?
C029 H02F 0.9800 . ?
C02A C02L 1.389(7) . ?
C02A C02Z 1.509(8) . ?
C02B C02F 1.359(6) . ?
C02B C02G 1.398(5) . ?
C02B C02R 1.497(6) . ?
C02C H02H 0.9500 . ?
C02C C02D 1.397(5) . ?
C02D C02Y 1.503(7) . ?
C02E H02G 0.9500 . ?
C02F H02T 0.9500 . ?
C02F C02K 1.386(7) . ?
C02G H02U 0.9500 . ?
C02G C02H 1.375(6) . ?
C02H H02V 0.9500 . ?
C02H C02J 1.390(6) . ?
C02I C02M 1.378(8) . ?
C02I C032 1.496(8) . ?
C02J C02K 1.370(7) . ?
C02J C02X 1.504(8) . ?
C02K H02W 0.9500 . ?
C02L H02O 0.9500 . ?
C02L C02M 1.352(8) . ?
C02M H02P 0.9500 . ?
C02N H02I 0.9800 . ?
C02N H02J 0.9800 . ?
C02N H02K 0.9800 . ?
C02O C02S 1.335(8) . ?
C02O C02U 1.369(7) . ?
C02O C030 1.515(8) . ?
C02P H02 0.9500 . ?
C02P C02U 1.370(10) . ?
C02P C02V 1.389(10) . ?
C02R H02X 0.9800 . ?
C02R H02Y 0.9800 . ?
C02R H 0.9800 . ?
C02S H1 0.9500 . ?
C02S C033 1.382(9) . ?
C02U H2 0.9500 . ?
C02V C033 1.395(10) . ?
C02V C035 1.513(10) . ?
C02X H02Z 0.9800 . ?
C02X HA 0.9800 . ?
C02X HB 0.9800 . ?
C02Y H02L 0.9800 . ?
C02Y H02M 0.9800 . ?
C02Y H02N 0.9800 . ?
C02Z H02Q 0.9800 . ?
C02Z H02R 0.9800 . ?
C02Z H02S 0.9800 . ?
C030 H03D 0.9800 . ?
C030 H03E 0.9800 . ?
C030 H03F 0.9800 . ?
C032 H03A 0.9800 . ?
C032 H03B 0.9800 . ?
C032 H03C 0.9800 . ?
C033 H033 0.9500 . ?
C035 H03G 0.9800 . ?
C035 H03H 0.9800 . ?
C035 H03I 0.9800 . ?
C2 H2A 0.9800 . ?
C2 H2B 0.9800 . ?
C2 H2C 0.9800 . ?
C2 C3 1.488(11) . ?
C3 C4 1.391(10) . ?
C3 C8 1.382(11) . ?
C4 H4 0.9500 . ?
C4 C5 1.381(10) . ?
C5 H5 0.9500 . ?
C5 C6 1.399(11) . ?
C6 C7 1.388(11) . ?
C6 C1 1.59(2) . ?
C7 H7 0.9500 . ?
C7 C8 1.392(11) . ?
C8 H8 0.9500 . ?
C1 H1A 0.9800 . ?
C1 H1B 0.9800 . ?
C1 H1C 0.9800 . ?
C2A H2AA 0.9800 . ?
C2A H2AB 0.9800 . ?
C2A H2AC 0.9800 . ?
C2A C3A 1.53(3) . ?
C3A C4A 1.43(3) . ?
C3A C8A 1.32(3) . ?
C4A H4A 0.9500 . ?
C4A C5A 1.43(3) . ?
C5A H5A 0.9500 . ?
C5A C6A 1.36(2) . ?
C6A C7A 1.40(3) . ?
C6A C1A 1.45(3) . ?
C7A H7A 0.9500 . ?
C7A C8A 1.46(3) . ?
C8A H8A 0.9500 . ?
C1A H1AA 0.9800 . ?
C1A H1AB 0.9800 . ?
C1A H1AC 0.9800 . ?

loop_
_geom_torsion_atom_site_label_1
_geom_torsion_atom_site_label_2
_geom_torsion_atom_site_label_3
_geom_torsion_atom_site_label_4
_geom_torsion
_geom_torsion_site_symmetry_1
_geom_torsion_site_symmetry_2
_geom_torsion_site_symmetry_3
_geom_torsion_site_symmetry_4
_geom_torsion_publ_flag
O001 C00C C00G O002 1.8(2) . . . . ?
O001 C00C C00G C01C -176.9(2) . . . . ?
O001 C00C C01K C022 176.8(2) . . . . ?
O002 C00G C01C C01W -179.4(2) . . . . ?
O003 C00O C00V O004 -0.1(2) . . . . ?
O003 C00O C00V C01N -177.8(2) . . . . ?
O003 C00O C01M C02E 176.8(2) . . . . ?
O004 C00V C01N C025 -176.3(2) . . . . ?
O006 C00D C00I C00M 1.2(4) . . . . ?
O006 C00D C00I C011 -178.1(2) . . . . ?
O006 C00D C00N O005 -0.5(4) . . . . ?
O006 C00D C00N C00H 175.5(2) . . . . ?
O007 C00H C00N O005 -2.7(4) . . . . ?
O007 C00H C00N C00D -178.6(2) . . . . ?
O007 C00H C014 C00J -0.7(4) . . . . ?
O007 C00H C014 C011 178.3(2) . . . . ?
N008 C00X C017 C00E -0.5(4) . . . . ?
N009 C00R C018 C00Y 1.5(4) . . . . ?
N009 C00U C00Z C00Y -0.3(4) . . . . ?
C00A C013 C01A C00A -0.3(4) . . . 3_666 ?
C00C O001 B01Q O002 12.2(2) . . . . ?
C00C O001 B01Q N009 -99.69(18) . . . . ?
C00C O001 B01Q C00A 142.79(17) . . . . ?
C00C C00G C01C C01W -1.0(3) . . . . ?
C00C C01K C022 C01W 0.6(4) . . . . ?
C00D C00I C00M C00Q -88.2(3) . . . . ?
C00D C00I C00M C00T 92.4(3) . . . . ?
C00D C00I C011 C014 2.4(4) . . . . ?
C00E C00K C00S C00T -179.8(2) . . . . ?
C00E C00K C00S C01J 1.2(4) . . . . ?
C00E C00K C010 C00Q -179.3(2) . . . . ?
C00E C00K C010 C01E 1.1(4) . . . . ?
C00E C01B C01D N008 0.6(5) . . . . ?
C00F C00L C00W C015 2.4(3) . . . . ?
C00F C00L C00W C01F -174.2(2) . . . . ?
C00F C00L C00Y C00Z -115.6(3) . . . . ?
C00F C00L C00Y C018 66.4(3) . . . . ?
C00F C00P C01G C01P -1.2(4) . . . . ?
C00F C01H C020 C01P -2.0(5) . . . . ?
C00G O002 B01Q O001 -11.2(2) . . . . ?
C00G O002 B01Q N009 100.82(19) . . . . ?
C00G O002 B01Q C00A -142.83(19) . . . . ?
C00G C00C C01K C022 -1.4(4) . . . . ?
C00G C01C C01W C022 0.2(4) . . . . ?
C00I C00D C00N O005 -175.7(2) . . . . ?
C00I C00D C00N C00H 0.2(4) . . . . ?
C00I C00M C00Q C010 178.6(2) . . . . ?
C00I C00M C00Q C01L -1.9(4) . . . . ?
C00I C00M C00T C00S -177.6(2) . . . . ?
C00I C00M C00T C019 2.5(4) . . . . ?
C00I C011 C014 C00H 0.4(4) . . . . ?
C00I C011 C014 C00J 179.4(2) . . . . ?
C00J C00P C01G C01P 179.2(3) . . . . ?
C00J C015 C01O C01S -177.4(3) . . . . ?
C00K C00E C017 C00X -176.6(2) . . . . ?
C00K C00E C01B C01D 176.6(3) . . . . ?
C00K C00S C00T C00M -2.0(4) . . . . ?
C00K C00S C00T C019 178.0(2) . . . . ?
C00K C00S C01J C01T -178.6(3) . . . . ?
C00K C010 C01E C028 179.3(3) . . . . ?
C00L C00F C00P C00J 0.6(3) . . . . ?
C00L C00F C00P C01G -179.1(2) . . . . ?
C00L C00F C01H C020 -179.4(3) . . . . ?
C00L C00W C015 C00J 0.2(3) . . . . ?
C00L C00W C015 C01O -178.3(2) . . . . ?
C00L C00W C01F C01V 176.8(3) . . . . ?
C00L C00Y C00Z C00U -175.7(2) . . . . ?
C00L C00Y C018 C00R 175.1(2) . . . . ?
C00M C00I C011 C014 -176.9(2) . . . . ?
C00M C00Q C010 C00K 0.0(4) . . . . ?
C00M C00Q C010 C01E 179.7(2) . . . . ?
C00M C00Q C01L C01Y -178.8(3) . . . . ?
C00M C00T C019 C01I -179.3(3) . . . . ?
C00N C00D C00I C00M 176.6(2) . . . . ?
C00N C00D C00I C011 -2.7(4) . . . . ?
C00N C00H C014 C00J 178.1(2) . . . . ?
C00N C00H C014 C011 -3.0(4) . . . . ?
C00O O003 B026 O004 10.26(19) . . . . ?
C00O O003 B026 N008 -100.36(19) . . . . ?
C00O O003 B026 C00B 141.3(2) . . . . ?
C00O C00V C01N C025 0.9(4) . . . . ?
C00O C01M C02E C025 0.3(5) . . . . ?
C00P C00F C00L C00W -2.8(3) . . . . ?
C00P C00F C00L C00Y 177.6(2) . . . . ?
C00P C00F C01H C020 1.2(4) . . . . ?
C00P C00J C014 C00H 114.1(3) . . . . ?
C00P C00J C014 C011 -64.9(3) . . . . ?
C00P C00J C015 C00W -2.4(3) . . . . ?
C00P C00J C015 C01O 176.0(2) . . . . ?
C00P C01G C01P C020 0.4(5) . . . . ?
C00Q C00M C00T C00S 3.0(4) . . . . ?
C00Q C00M C00T C019 -176.9(2) . . . . ?
C00Q C010 C01E C028 -0.3(4) . . . . ?
C00Q C01L C01Y C028 -1.3(5) . . . . ?
C00R N009 C00U C00Z -1.2(4) . . . . ?
C00R N009 B01Q O001 -35.4(3) . . . . ?
C00R N009 B01Q O002 -148.2(2) . . . . ?
C00R N009 B01Q C00A 89.4(3) . . . . ?
C00S C00K C010 C00Q 1.0(4) . . . . ?
C00S C00K C010 C01E -178.6(3) . . . . ?
C00S C00T C019 C01I 0.7(4) . . . . ?
C00S C01J C01T C01I 0.5(5) . . . . ?
C00T C00M C00Q C010 -2.0(4) . . . . ?
C00T C00M C00Q C01L 177.5(2) . . . . ?
C00T C00S C01J C01T 2.3(4) . . . . ?
C00T C019 C01I C01T 2.1(5) . . . . ?
C00U N009 C00R C018 0.6(4) . . . . ?
C00U N009 B01Q O001 153.1(2) . . . . ?
C00U N009 B01Q O002 40.3(3) . . . . ?
C00U N009 B01Q C00A -82.1(2) . . . . ?
C00V O004 B026 O003 -10.33(19) . . . . ?
C00V O004 B026 N008 99.58(18) . . . . ?
C00V O004 B026 C00B -141.45(18) . . . . ?
C00V C00O C01M C02E -0.9(4) . . . . ?
C00V C01N C025 C02E -1.5(4) . . . . ?
C00W C00L C00Y C00Z 64.8(3) . . . . ?
C00W C00L C00Y C018 -113.2(3) . . . . ?
C00W C015 C01O C01S 1.1(4) . . . . ?
C00W C01F C01V C01S 1.8(5) . . . . ?
C00X N008 C01D C01B 1.4(4) . . . . ?
C00X N008 B026 O003 -41.3(3) . . . . ?
C00X N008 B026 O004 -153.3(2) . . . . ?
C00X N008 B026 C00B 82.5(3) . . . . ?
C00Y C00L C00W C015 -178.0(2) . . . . ?
C00Y C00L C00W C01F 5.4(4) . . . . ?
C00Z C00Y C018 C00R -3.0(4) . . . . ?
C010 C00K C00S C00T 0.0(4) . . . . ?
C010 C00K C00S C01J -179.1(2) . . . . ?
C010 C00Q C01L C01Y 0.7(4) . . . . ?
C010 C01E C028 C01Y -0.2(5) . . . . ?
C011 C00I C00M C00Q 91.2(3) . . . . ?
C011 C00I C00M C00T -88.2(3) . . . . ?
C012 C00B C016 C012 0.0(4) . . . 3_767 ?
C012 C00B B026 O003 26.5(3) . . . . ?
C012 C00B B026 O004 153.1(2) . . . . ?
C012 C00B B026 N008 -89.6(2) . . . . ?
C013 C00A B01Q O001 20.8(3) . . . . ?
C013 C00A B01Q O002 147.3(2) . . . . ?
C013 C00A B01Q N009 -96.6(2) . . . . ?
C014 C00H C00N O005 178.6(2) . . . . ?
C014 C00H C00N C00D 2.7(4) . . . . ?
C014 C00J C00P C00F 179.0(2) . . . . ?
C014 C00J C00P C01G -1.4(4) . . . . ?
C014 C00J C015 C00W -179.4(2) . . . . ?
C014 C00J C015 C01O -1.0(4) . . . . ?
C015 C00J C00P C00F 2.0(3) . . . . ?
C015 C00J C00P C01G -178.3(2) . . . . ?
C015 C00J C014 C00H -68.8(3) . . . . ?
C015 C00J C014 C011 112.2(3) . . . . ?
C015 C00W C01F C01V 0.0(4) . . . . ?
C015 C01O C01S C01V 0.7(5) . . . . ?
C016 C00B C012 C016 0.0(4) . . . 3_767 ?
C016 C00B B026 O003 -153.9(2) . . . . ?
C016 C00B B026 O004 -27.3(3) . . . . ?
C016 C00B B026 N008 90.0(3) . . . . ?
C017 C00E C00K C00S -99.9(3) . . . . ?
C017 C00E C00K C010 80.4(3) . . . . ?
C017 C00E C01B C01D -2.5(4) . . . . ?
C018 C00Y C00Z C00U 2.4(4) . . . . ?
C019 C01I C01T C01J -2.8(5) . . . . ?
C01A C00A C013 C01A 0.3(3) 3_666 . . . ?
C01A C00A B01Q O001 -161.04(18) 3_666 . . . ?
C01A C00A B01Q O002 -34.5(3) 3_666 . . . ?
C01A C00A B01Q N009 81.6(2) 3_666 . . . ?
C01B C00E C00K C00S 81.1(3) . . . . ?
C01B C00E C00K C010 -98.7(3) . . . . ?
C01B C00E C017 C00X 2.5(4) . . . . ?
C01C C01W C022 C01K 0.0(5) . . . . ?
C01D N008 C00X C017 -1.5(4) . . . . ?
C01D N008 B026 O003 138.1(2) . . . . ?
C01D N008 B026 O004 26.1(3) . . . . ?
C01D N008 B026 C00B -98.1(3) . . . . ?
C01F C00W C015 C00J 177.0(2) . . . . ?
C01F C00W C015 C01O -1.4(3) . . . . ?
C01G C01P C020 C01H 1.2(5) . . . . ?
C01H C00F C00L C00W 177.7(2) . . . . ?
C01H C00F C00L C00Y -1.9(4) . . . . ?
C01H C00F C00P C00J -179.9(2) . . . . ?
C01H C00F C00P C01G 0.4(3) . . . . ?
C01J C00S C00T C00M 177.1(2) . . . . ?
C01J C00S C00T C019 -2.9(4) . . . . ?
C01K C00C C00G O002 -179.7(2) . . . . ?
C01K C00C C00G C01C 1.6(3) . . . . ?
C01L C00Q C010 C00K -179.6(2) . . . . ?
C01L C00Q C010 C01E 0.1(4) . . . . ?
C01L C01Y C028 C01E 1.0(6) . . . . ?
C01M C00O C00V O004 177.9(2) . . . . ?
C01M C00O C00V C01N 0.3(3) . . . . ?
C01N C025 C02E C01M 1.0(5) . . . . ?
C01O C01S C01V C01F -2.2(5) . . . . ?
B01Q O001 C00C C00G -8.8(2) . . . . ?
B01Q O001 C00C C01K 172.8(2) . . . . ?
B01Q O002 C00G C00C 6.0(2) . . . . ?
B01Q O002 C00G C01C -175.5(2) . . . . ?
B01Q N009 C00R C018 -171.0(2) . . . . ?
B01Q N009 C00U C00Z 170.3(2) . . . . ?
B01Q C00A C013 C01A 178.6(2) . . . . ?
C01R O005 C00N C00D -118.2(2) . . . . ?
C01R O005 C00N C00H 65.9(3) . . . . ?
C01U C01Z C027 C02C -0.9(5) . . . . ?
C01U C021 C02D C02C -0.6(5) . . . . ?
C01U C021 C02D C02Y -179.6(4) . . . . ?
C01X C023 C02I C02M 1.5(5) . . . . ?
C01X C023 C02I C032 -175.9(4) . . . . ?
C01X C02A C02L C02M 1.3(6) . . . . ?
C01Z C01U C021 C02D 0.2(5) . . . . ?
C01Z C027 C02C C02D 0.5(6) . . . . ?
C021 C01U C01Z C027 0.5(5) . . . . ?
C021 C01U C01Z C02N 179.3(4) . . . . ?
C023 C01X C02A C02L -0.9(5) . . . . ?
C023 C01X C02A C02Z 177.6(4) . . . . ?
C023 C02I C02M C02L -1.2(6) . . . . ?
C024 O006 C00D C00I -121.5(3) . . . . ?
C024 O006 C00D C00N 63.0(3) . . . . ?
B026 O003 C00O C00V -6.5(2) . . . . ?
B026 O003 C00O C01M 175.7(2) . . . . ?
B026 O004 C00V C00O 6.6(2) . . . . ?
B026 O004 C00V C01N -175.9(2) . . . . ?
B026 N008 C00X C017 177.9(2) . . . . ?
B026 N008 C01D C01B -177.9(3) . . . . ?
B026 C00B C012 C016 179.6(2) . . . 3_767 ?
B026 C00B C016 C012 -179.6(2) . . . 3_767 ?
C027 C02C C02D C021 0.3(6) . . . . ?
C027 C02C C02D C02Y 179.3(5) . . . . ?
C029 O007 C00H C00N 76.9(3) . . . . ?
C029 O007 C00H C014 -104.3(3) . . . . ?
C02A C01X C023 C02I -0.5(5) . . . . ?
C02A C02L C02M C02I -0.2(7) . . . . ?
C02B C02F C02K C02J -1.1(6) . . . . ?
C02B C02G C02H C02J 1.9(6) . . . . ?
C02F C02B C02G C02H -2.0(6) . . . . ?
C02G C02B C02F C02K 1.6(6) . . . . ?
C02G C02H C02J C02K -1.3(6) . . . . ?
C02G C02H C02J C02X 177.5(5) . . . . ?
C02H C02J C02K C02F 0.9(6) . . . . ?
C02N C01Z C027 C02C -179.6(4) . . . . ?
C02O C02S C033 C02V 0.3(10) . . . . ?
C02P C02V C033 C02S -1.4(9) . . . . ?
C02R C02B C02F C02K -179.2(4) . . . . ?
C02R C02B C02G C02H 178.8(4) . . . . ?
C02S C02O C02U C02P -0.9(7) . . . . ?
C02U C02O C02S C033 0.9(9) . . . . ?
C02U C02P C02V C033 1.4(9) . . . . ?
C02U C02P C02V C035 178.8(6) . . . . ?
C02V C02P C02U C02O -0.3(8) . . . . ?
C02X C02J C02K C02F -177.9(5) . . . . ?
C02Z C02A C02L C02M -177.2(5) . . . . ?
C030 C02O C02S C033 179.6(6) . . . . ?
C030 C02O C02U C02P -179.6(5) . . . . ?
C032 C02I C02M C02L 176.2(4) . . . . ?
C035 C02V C033 C02S -178.9(6) . . . . ?
C2 C3 C4 C5 -179.7(12) . . . . ?
C2 C3 C8 C7 -178.2(14) . . . . ?
C3 C4 C5 C6 -3(2) . . . . ?
C4 C3 C8 C7 3(2) . . . . ?
C4 C5 C6 C7 5(2) . . . . ?
C4 C5 C6 C1 -176.5(14) . . . . ?
C5 C6 C7 C8 -3(3) . . . . ?
C6 C7 C8 C3 -1(3) . . . . ?
C8 C3 C4 C5 0(2) . . . . ?
C1 C6 C7 C8 178.7(18) . . . . ?
C2A C3A C4A C5A 180(2) . . . . ?
C2A C3A C8A C7A -178(2) . . . . ?
C3A C4A C5A C6A -2(4) . . . . ?
C4A C3A C8A C7A 1(3) . . . . ?
C4A C5A C6A C7A 3(4) . . . . ?
C4A C5A C6A C1A -179(3) . . . . ?
C5A C6A C7A C8A -1(5) . . . . ?
C6A C7A C8A C3A 0(5) . . . . ?
C8A C3A C4A C5A 0(4) . . . . ?
C1A C6A C7A C8A -180(3) . . . . ?

loop_
_smtbx_masks_void_nr
_smtbx_masks_void_average_x
_smtbx_masks_void_average_y
_smtbx_masks_void_average_z
_smtbx_masks_void_volume
_smtbx_masks_void_count_electrons
_smtbx_masks_void_content
1 0.062 0.195 0.688 7.2 0.0 ?
2 0.062 0.305 0.187 7.2 0.0 ?
3 0.257 0.750 0.145 353.1 58.2 ?
4 0.356 0.227 0.854 7.2 0.0 ?
5 0.356 0.273 0.354 7.2 0.0 ?
6 0.644 0.727 0.646 7.2 0.0 ?
7 0.644 0.773 0.146 7.2 0.0 ?
8 0.743 0.250 -0.384 353.1 58.3 ?
9 0.938 0.695 0.813 7.2 0.0 ?
10 0.938 0.805 0.312 7.2 0.0 ?
